data_1547845
loop_
_publ_author_name
'Shen, Hui'
'Kubo, Kazuyuki'
'Kume, Shoko'
'Zhang, Limin'
'Mizuta, Tsutomu'

_publ_section_title
;
 Novel chloride-centered Ag <sub>18</sub> clusters featuring a
 cuboctahedral Ag <sub>12</sub> skeleton
;
_journal_issue 46
_journal_name_full 'Dalton Transactions'
_journal_page_first 16199
_journal_page_last 16204
_journal_paper_doi 10.1039/C7DT03195E
_journal_volume 46
_journal_year 2017
_chemical_formula_sum 'C227 H177 Ag18 Cl2 F24 N P6 Sb4'
_chemical_formula_weight 6060.07
_chemical_name_common 'Ag18(CCPh)14(PPh3)6Cl (SbPF6)4NEt3CH2Cl'
_space_group_crystal_system triclinic
_space_group_IT_number 2
_space_group_name_Hall '-P 1'
_space_group_name_H-M_alt 'P -1'
_symmetry_space_group_name_Hall '-P 1'
_symmetry_space_group_name_H-M 'P -1'
_atom_sites_solution_hydrogens geom
_atom_sites_solution_primary direct
_atom_sites_solution_secondary heavy
_audit_update_record
;
2017-10-01 deposited with the CCDC.
2017-10-31 downloaded from the CCDC.
;
_cell_angle_alpha 77.262(2)
_cell_angle_beta 81.309(2)
_cell_angle_gamma 84.350(2)
_cell_formula_units_Z 2
_cell_length_a 17.652(3)
_cell_length_b 18.127(3)
_cell_length_c 35.796(7)
_cell_measurement_reflns_used 29605
_cell_measurement_temperature 173.(2)
_cell_measurement_theta_max 27.5124
_cell_measurement_theta_min 2.2456
_cell_volume 11019(3)
_computing_cell_refinement 'SAINT V8.34A (Bruker AXS Inc., 2013)'
_computing_data_collection 'APEX2(Bruker AXS)'
_computing_data_reduction 'SAINT V8.34A (Bruker AXS Inc., 2013)'
_computing_molecular_graphics 'XSHELL V6.3.1(Bruker AXS)'
_computing_publication_material 'Generate Report (Bruker AXS)'
_computing_structure_refinement 'SHELXL-2014/6 (Sheldrick, 2014)'
_computing_structure_solution 'SHELXL-2014/6 (Sheldrick, 2014)'
_diffrn_ambient_temperature 173.(2)
_diffrn_detector_area_resol_mean 8.3333
_diffrn_measured_fraction_theta_full 0.970
_diffrn_measured_fraction_theta_max 0.946
_diffrn_measurement_device_type 'Bruker D8 goniometer'
_diffrn_measurement_method 'omega scans'
_diffrn_radiation_monochromator 'multilayered conforcal mirror'
_diffrn_radiation_type MoKa
_diffrn_radiation_wavelength 0.71073
_diffrn_reflns_av_R_equivalents 0.0243
_diffrn_reflns_av_unetI/netI 0.0843
_diffrn_reflns_Laue_measured_fraction_full 0.970
_diffrn_reflns_Laue_measured_fraction_max 0.946
_diffrn_reflns_limit_h_max 22
_diffrn_reflns_limit_h_min -22
_diffrn_reflns_limit_k_max 23
_diffrn_reflns_limit_k_min -23
_diffrn_reflns_limit_l_max 35
_diffrn_reflns_limit_l_min -46
_diffrn_reflns_number 62262
_diffrn_reflns_point_group_measured_fraction_full 0.970
_diffrn_reflns_point_group_measured_fraction_max 0.946
_diffrn_reflns_theta_full 25.000
_diffrn_reflns_theta_max 27.531
_diffrn_reflns_theta_min 1.70
_diffrn_source 'rotating-anode X-ray tube'
_diffrn_source_type 'Bruker Turbo X-ray Source'
_exptl_absorpt_coefficient_mu 2.177
_exptl_absorpt_correction_T_max 0.69
_exptl_absorpt_correction_T_min 0.61
_exptl_absorpt_correction_type multi-scan
_exptl_absorpt_process_details 'SADABS V2014/4 (Bruker AXS Inc.)'
_exptl_crystal_colour colorless
_exptl_crystal_density_diffrn 1.827
_exptl_crystal_density_method 'not measured'
_exptl_crystal_description plate
_exptl_crystal_F_000 5872
_exptl_crystal_size_max 0.280
_exptl_crystal_size_mid 0.230
_exptl_crystal_size_min 0.180
_refine_diff_density_max 1.705
_refine_diff_density_min -1.436
_refine_ls_extinction_method none
_refine_ls_goodness_of_fit_ref 1.019
_refine_ls_hydrogen_treatment constr
_refine_ls_matrix_type full
_refine_ls_number_parameters 2483
_refine_ls_number_reflns 48056
_refine_ls_number_restraints 378
_refine_ls_restrained_S_all 1.019
_refine_ls_R_factor_all 0.1705
_refine_ls_R_factor_gt 0.0838
_refine_ls_shift/su_max 0.001
_refine_ls_shift/su_mean 0.000
_refine_ls_structure_factor_coef Fsqd
_refine_ls_weighting_details 'w=1/[\s^2^(Fo^2^)+(0.0739P)^2^+99.6189P] where P=(Fo^2^+2Fc^2^)/3'
_refine_ls_weighting_scheme calc
_refine_ls_wR_factor_gt 0.2026
_refine_ls_wR_factor_ref 0.2445
_reflns_number_gt 21938
_reflns_number_total 48056
_reflns_threshold_expression 'I > 2\s(I)'
_cod_data_source_file c7dt03195e2.cif
_cod_data_source_block Ag18(CCPh)14(PPh3)6Cl
_cod_original_cell_volume 11019.(3)
_cod_database_code 1547845

loop_
_space_group_symop_operation_xyz
'x, y, z'
'-x, -y, -z'

loop_
_atom_site_type_symbol
_atom_site_label
_atom_site_fract_x
_atom_site_fract_y
_atom_site_fract_z
_atom_site_U_iso_or_equiv
_atom_site_adp_type
_atom_site_calc_flag
_atom_site_refinement_flags_adp
_atom_site_refinement_flags_occupancy
_atom_site_refinement_flags_posn
_atom_site_occupancy
_atom_site_disorder_assembly
_atom_site_disorder_group
Ag Ag1 0.45409(6) 0.59639(6) 0.55810(3) 0.0647(3) Uani d . . . 1.0 . .
Ag Ag2 0.33987(6) 0.50025(6) 0.54492(3) 0.0658(3) Uani d . . . 1.0 . .
Ag Ag3 0.48230(5) 0.42482(6) 0.58394(3) 0.0638(3) Uani d . . . 1.0 . .
Ag Ag4 0.63516(6) 0.60843(6) 0.51645(3) 0.0673(3) Uani d . . . 1.0 . .
Ag Ag5 0.47771(5) 0.69202(6) 0.47143(3) 0.0681(3) Uani d . . . 1.0 . .
Ag Ag6 0.34842(6) 0.57623(6) 0.45353(3) 0.0666(3) Uani d . . . 1.0 . .
Ag Ag7 0.30844(6) 0.72209(6) 0.48331(3) 0.0686(3) Uani d . . . 1.0 . .
Ag Ag8 0.64267(6) 0.73016(6) 0.44488(3) 0.0637(3) Uani d . . . 1.0 . .
Ag Ag9 0.66372(6) 0.52597(6) 0.59944(3) 0.0697(3) Uani d . . . 1.0 . .
Ag Ag10 0.00323(6) 0.07102(6) 0.91488(3) 0.0676(3) Uani d . . . 1.0 . .
Ag Ag11 0.15351(6) 0.01010(6) 0.94909(3) 0.0614(3) Uani d . . . 1.0 . .
Ag Ag12 0.04642(6) -0.09736(6) 0.93967(3) 0.0673(3) Uani d . . . 1.0 . .
Ag Ag13 -0.15193(6) 0.06770(6) 0.95830(3) 0.0679(3) Uani d . . . 1.0 . .
Ag Ag14 -0.03029(6) 0.18921(6) 0.97672(3) 0.0734(3) Uani d . . . 1.0 . .
Ag Ag15 0.13402(6) 0.11866(6) 1.00863(3) 0.0607(3) Uani d . . . 1.0 . .
Ag Ag16 0.12536(6) 0.24225(5) 0.93834(3) 0.0705(3) Uani d . . . 1.0 . .
Ag Ag17 -0.19660(6) 0.21756(6) 0.98746(3) 0.0669(3) Uani d . . . 1.0 . .
Ag Ag18 -0.18246(6) -0.04192(7) 0.91373(3) 0.0727(3) Uani d . . . 1.0 . .
P P1 0.25667(18) 0.82558(19) 0.43761(11) 0.0607(9) Uani d . . D 1.0 . .
P P2 0.68891(18) 0.8443(2) 0.45343(11) 0.0599(9) Uani d . . . 1.0 . .
P P3 0.7836(2) 0.5469(2) 0.61852(11) 0.0671(10) Uani d . . . 1.0 . .
P P4 0.1652(2) 0.36406(19) 0.94066(11) 0.0651(9) Uani d . . . 1.0 . .
P P5 -0.26105(19) 0.31331(19) 0.94294(11) 0.0631(9) Uani d . . . 1.0 . .
P P6 -0.3088(2) -0.0852(2) 0.91691(11) 0.0644(9) Uani d . . . 1.0 . .
Cl Cl1 0.5 0.5 0.5 0.0520(10) Uani d . P S 1.0 . .
Cl Cl2 0 0 1.0 0.0520(10) Uani d . P S 1.0 . .
C C1 0.3817(7) 0.5108(8) 0.5985(4) 0.068(4) Uani d . . . 1.0 . .
C C2 0.3625(7) 0.4927(9) 0.6330(5) 0.075(4) Uani d . . . 1.0 . .
C C3 0.3369(13) 0.4655(13) 0.6741(5) 0.069(7) Uani d U P G 0.62(2) A 1
C C4 0.3814(12) 0.4104(13) 0.6963(7) 0.093(8) Uani d U P G 0.62(2) A 1
H H4 0.4258 0.3864 0.6843 0.112 Uiso calc U P R 0.62(2) A 1
C C5 0.3609(13) 0.3905(14) 0.7361(6) 0.109(10) Uani d U P G 0.62(2) A 1
H H5 0.3914 0.3529 0.7513 0.131 Uiso calc U P R 0.62(2) A 1
C C6 0.2959(14) 0.4257(17) 0.7537(5) 0.127(11) Uani d U P G 0.62(2) A 1
H H6 0.282 0.4121 0.7809 0.153 Uiso calc U P R 0.62(2) A 1
C C7 0.2514(12) 0.4808(16) 0.7314(6) 0.114(10) Uani d U P G 0.62(2) A 1
H H7 0.207 0.5048 0.7434 0.137 Uiso calc U P R 0.62(2) A 1
C C8 0.2719(12) 0.5007(13) 0.6916(6) 0.090(8) Uani d U P G 0.62(2) A 1
H H8 0.2414 0.5383 0.6765 0.108 Uiso calc U P R 0.62(2) A 1
C C303 0.347(2) 0.492(2) 0.6762(8) 0.069(7) Uani d . P G 0.38(2) A 2
C C304 0.389(2) 0.438(2) 0.7001(12) 0.093(8) Uani d . P G 0.38(2) A 2
H H304 0.4293 0.407 0.6892 0.112 Uiso calc U P R 0.38(2) A 2
C C305 0.373(2) 0.430(2) 0.7400(11) 0.109(10) Uani d . P G 0.38(2) A 2
H H305 0.4022 0.3927 0.7564 0.131 Uiso calc U P R 0.38(2) A 2
C C306 0.315(2) 0.475(3) 0.7560(8) 0.127(11) Uani d . P G 0.38(2) A 2
H H306 0.3037 0.4692 0.7832 0.153 Uiso calc U P R 0.38(2) A 2
C C307 0.2723(19) 0.529(3) 0.7320(10) 0.114(10) Uani d . P G 0.38(2) A 2
H H307 0.2323 0.56 0.7429 0.137 Uiso calc U P R 0.38(2) A 2
C C308 0.288(2) 0.537(2) 0.6921(10) 0.090(8) Uani d . P G 0.38(2) A 2
H H308 0.2593 0.5743 0.6758 0.108 Uiso calc U P R 0.38(2) A 2
C C9 0.5766(7) 0.6208(8) 0.5688(5) 0.066(4) Uani d . . . 1.0 . .
C C10 0.5543(8) 0.6407(8) 0.6000(5) 0.074(4) Uani d . . . 1.0 . .
C C11 0.5257(15) 0.6580(16) 0.6380(7) 0.069(6) Uani d U P G 0.70(5) B 1
C C12 0.5299(17) 0.7325(15) 0.6413(7) 0.102(8) Uani d U P G 0.70(5) B 1
H H12 0.5506 0.7687 0.6197 0.122 Uiso calc U P R 0.70(5) B 1
C C13 0.504(2) 0.7538(16) 0.6762(8) 0.141(11) Uani d U P G 0.70(5) B 1
H H13 0.5066 0.8047 0.6785 0.169 Uiso calc U P R 0.70(5) B 1
C C14 0.473(2) 0.701(2) 0.7079(7) 0.131(11) Uani d U P G 0.70(5) B 1
H H14 0.4556 0.7153 0.7318 0.158 Uiso calc U P R 0.70(5) B 1
C C15 0.4693(18) 0.6263(19) 0.7046(7) 0.112(9) Uani d U P G 0.70(5) B 1
H H15 0.4486 0.59 0.7262 0.134 Uiso calc U P R 0.70(5) B 1
C C16 0.4955(16) 0.6050(16) 0.6696(7) 0.101(8) Uani d U P G 0.70(5) B 1
H H16 0.4926 0.5541 0.6674 0.122 Uiso calc U P R 0.70(5) B 1
C C311 0.540(3) 0.681(4) 0.6306(16) 0.069(6) Uani d . P G 0.30(5) B 2
C C312 0.553(4) 0.755(3) 0.6321(17) 0.102(8) Uani d . P G 0.30(5) B 2
H H312 0.5763 0.7877 0.6098 0.122 Uiso calc U P R 0.30(5) B 2
C C313 0.531(5) 0.781(3) 0.666(2) 0.141(11) Uani d . P G 0.30(5) B 2
H H313 0.5396 0.8311 0.6672 0.169 Uiso calc U P R 0.30(5) B 2
C C314 0.496(4) 0.733(5) 0.6988(17) 0.131(11) Uani d . P G 0.30(5) B 2
H H314 0.4815 0.7505 0.7221 0.158 Uiso calc U P R 0.30(5) B 2
C C315 0.484(4) 0.659(4) 0.6974(16) 0.112(9) Uani d . P G 0.30(5) B 2
H H315 0.46 0.6264 0.7197 0.134 Uiso calc U P R 0.30(5) B 2
C C316 0.505(4) 0.633(3) 0.6632(18) 0.101(8) Uani d . P G 0.30(5) B 2
H H316 0.4967 0.583 0.6622 0.122 Uiso calc U P R 0.30(5) B 2
C C17 0.4099(7) 0.7143(8) 0.5213(5) 0.072(4) Uani d . . . 1.0 . .
C C18 0.3732(8) 0.7362(8) 0.5483(5) 0.071(4) Uani d . . . 1.0 . .
C C19 0.3260(8) 0.7606(9) 0.5814(5) 0.080(5) Uani d . . . 1.0 . .
C C20 0.3327(9) 0.7248(10) 0.6188(5) 0.088(5) Uani d . . . 1.0 . .
H H20 0.3702 0.6839 0.6237 0.105 Uiso calc U . R 1.0 . .
C C21 0.2861(10) 0.7472(13) 0.6493(6) 0.111(6) Uani d . . . 1.0 . .
H H21 0.291 0.723 0.6753 0.133 Uiso calc U . R 1.0 . .
C C22 0.2305(12) 0.8078(14) 0.6401(8) 0.131(8) Uani d . . . 1.0 . .
H H22 0.1957 0.8229 0.6605 0.157 Uiso calc U . R 1.0 . .
C C23 0.2250(12) 0.8454(13) 0.6031(7) 0.122(7) Uani d U . . 1.0 . .
H H23 0.1896 0.8882 0.5981 0.146 Uiso calc U . R 1.0 . .
C C24 0.2715(10) 0.8206(11) 0.5727(6) 0.109(6) Uani d . . . 1.0 . .
H H24 0.2663 0.8441 0.5466 0.131 Uiso calc U . R 1.0 . .
C C25 0.2739(8) 0.5938(7) 0.5017(4) 0.063(3) Uani d . . . 1.0 . .
C C26 0.2231(7) 0.6148(8) 0.5254(4) 0.061(3) Uani d . . . 1.0 . .
C C27 0.1666(7) 0.6417(8) 0.5536(4) 0.064(3) Uani d . . . 1.0 . .
C C28 0.1833(9) 0.6376(9) 0.5904(5) 0.082(4) Uani d . . . 1.0 . .
H H28 0.231 0.6149 0.5979 0.099 Uiso calc U . R 1.0 . .
C C29 0.1296(9) 0.6670(10) 0.6160(5) 0.092(5) Uani d . . . 1.0 . .
H H29 0.1398 0.6621 0.6417 0.11 Uiso calc U . R 1.0 . .
C C30 0.0633(10) 0.7022(11) 0.6060(6) 0.099(5) Uani d . . . 1.0 . .
H H30 0.0293 0.7245 0.6243 0.119 Uiso calc U . R 1.0 . .
C C31 0.0436(10) 0.7069(12) 0.5709(6) 0.111(6) Uani d . . . 1.0 . .
H H31 -0.0048 0.7299 0.5646 0.134 Uiso calc U . R 1.0 . .
C C32 0.0968(9) 0.6768(10) 0.5431(5) 0.097(5) Uani d . . . 1.0 . .
H H32 0.0849 0.6806 0.5177 0.117 Uiso calc U . R 1.0 . .
C C33 0.7089(7) 0.6082(7) 0.4643(4) 0.061(3) Uani d . . . 1.0 . .
C C34 0.7592(7) 0.6149(7) 0.4374(4) 0.062(3) Uani d . . . 1.0 . .
C C35 0.8195(8) 0.6239(8) 0.4057(4) 0.071(4) Uani d . . . 1.0 . .
C C36 0.8636(10) 0.6860(11) 0.3968(6) 0.110(6) Uani d . . . 1.0 . .
H H36 0.8557 0.7227 0.4125 0.132 Uiso calc U . R 1.0 . .
C C37 0.9196(11) 0.6944(16) 0.3645(7) 0.143(9) Uani d . . . 1.0 . .
H H37 0.9495 0.7374 0.3576 0.171 Uiso calc U . R 1.0 . .
C C38 0.9314(12) 0.6382(18) 0.3423(7) 0.148(10) Uani d . . . 1.0 . .
H H38 0.9712 0.6424 0.321 0.178 Uiso calc U . R 1.0 . .
C C39 0.8873(12) 0.5785(14) 0.3507(6) 0.121(7) Uani d U . . 1.0 . .
H H39 0.8943 0.5414 0.3352 0.145 Uiso calc U . R 1.0 . .
C C40 0.8327(9) 0.5733(10) 0.3820(5) 0.092(5) Uani d . . . 1.0 . .
H H40 0.8013 0.5315 0.3877 0.11 Uiso calc U . R 1.0 . .
C C41 0.5405(8) 0.6995(8) 0.4172(5) 0.067(4) Uani d . . . 1.0 . .
C C42 0.5749(8) 0.7217(8) 0.3845(5) 0.063(3) Uani d . . . 1.0 . .
C C43 0.6144(8) 0.7491(9) 0.3474(4) 0.074(4) Uani d . . . 1.0 . .
C C44 0.6899(11) 0.7264(12) 0.3375(5) 0.110(6) Uani d U . . 1.0 . .
H H44 0.7129 0.6887 0.3562 0.132 Uiso calc U . R 1.0 . .
C C45 0.7355(14) 0.7523(16) 0.3036(7) 0.148(9) Uani d U . . 1.0 . .
H H45 0.7864 0.7314 0.2979 0.177 Uiso calc U . R 1.0 . .
C C46 0.7025(14) 0.8112(16) 0.2781(6) 0.133(8) Uani d . . . 1.0 . .
H H46 0.7319 0.8334 0.2545 0.159 Uiso calc U . R 1.0 . .
C C47 0.6285(13) 0.8376(10) 0.2864(5) 0.107(6) Uani d . . . 1.0 . .
H H47 0.607 0.8777 0.2683 0.128 Uiso calc U . R 1.0 . .
C C48 0.5837(10) 0.8076(9) 0.3204(5) 0.092(5) Uani d . . . 1.0 . .
H H48 0.5319 0.8267 0.3254 0.11 Uiso calc U . R 1.0 . .
C C49 0.3995(7) 0.5843(8) 0.3960(4) 0.065(4) Uani d . . . 1.0 . .
C C50 0.4048(7) 0.6103(8) 0.3618(5) 0.074(4) Uani d . . . 1.0 . .
C C51 0.4090(7) 0.6502(9) 0.3214(5) 0.079(4) Uani d . . . 1.0 . .
C C52 0.4093(11) 0.7286(11) 0.3129(6) 0.117(7) Uani d . . . 1.0 . .
H H52 0.4066 0.7538 0.3338 0.141 Uiso calc U . R 1.0 . .
C C53 0.4133(13) 0.7711(15) 0.2767(8) 0.144(8) Uani d U . . 1.0 . .
H H53 0.412 0.8248 0.2723 0.172 Uiso calc U . R 1.0 . .
C C54 0.4194(13) 0.7342(16) 0.2462(7) 0.138(8) Uani d U . . 1.0 . .
H H54 0.4249 0.7631 0.2205 0.166 Uiso calc U . R 1.0 . .
C C55 0.4176(11) 0.6565(15) 0.2524(6) 0.124(7) Uani d . . . 1.0 . .
H H55 0.4202 0.632 0.2313 0.149 Uiso calc U . R 1.0 . .
C C56 0.4118(10) 0.6134(11) 0.2917(5) 0.102(6) Uani d . . . 1.0 . .
H H56 0.41 0.5599 0.2969 0.123 Uiso calc U . R 1.0 . .
C C57 0.1929(7) 0.8914(7) 0.4618(5) 0.066(4) Uani d . . . 1.0 . .
C C58 0.1533(9) 0.8666(10) 0.4961(5) 0.090(5) Uani d . . . 1.0 . .
H H58 0.1584 0.814 0.5072 0.108 Uiso calc U . R 1.0 . .
C C59 0.1052(11) 0.9130(13) 0.5165(6) 0.114(6) Uani d . . . 1.0 . .
H H59 0.0777 0.8931 0.541 0.137 Uiso calc U . R 1.0 . .
C C60 0.0986(10) 0.9879(12) 0.5003(7) 0.106(6) Uani d . . . 1.0 . .
H H60 0.068 1.0212 0.5145 0.127 Uiso calc U . R 1.0 . .
C C61 0.1345(11) 1.0172(11) 0.4643(7) 0.119(7) Uani d U . . 1.0 . .
H H61 0.1269 1.0695 0.4531 0.142 Uiso calc U . R 1.0 . .
C C62 0.1817(9) 0.9696(9) 0.4446(6) 0.108(6) Uani d . . . 1.0 . .
H H62 0.207 0.9889 0.4195 0.129 Uiso calc U . R 1.0 . .
C C63 0.337(2) 0.880(2) 0.4076(12) 0.068(4) Uani d U P DG 0.40(4) C 1
C C64 0.413(2) 0.871(3) 0.4148(13) 0.063(7) Uani d . P G 0.40(4) C 1
H H64 0.427 0.8345 0.4365 0.076 Uiso calc U P R 0.40(4) C 1
C C65 0.4675(17) 0.915(3) 0.3902(16) 0.084(6) Uani d U P G 0.40(4) C 1
H H65 0.5194 0.9084 0.3951 0.1 Uiso calc U P R 0.40(4) C 1
C C66 0.446(2) 0.968(3) 0.3584(14) 0.103(8) Uani d . P G 0.40(4) C 1
H H66 0.4839 0.9977 0.3416 0.124 Uiso calc U P R 0.40(4) C 1
C C67 0.371(3) 0.977(3) 0.3512(12) 0.105(9) Uani d U P G 0.40(4) C 1
H H67 0.3561 1.013 0.3294 0.126 Uiso calc U P R 0.40(4) C 1
C C68 0.3156(19) 0.933(2) 0.3758(13) 0.076(7) Uani d U P G 0.40(4) C 1
H H68 0.2637 0.9391 0.3708 0.091 Uiso calc U P R 0.40(4) C 1
C C363 0.3303(13) 0.8787(13) 0.4040(8) 0.068(4) Uani d . P DG 0.60(4) C 2
C C364 0.3958(18) 0.8816(18) 0.4207(7) 0.063(7) Uani d . P G 0.60(4) C 2
H H364 0.3975 0.8593 0.4472 0.076 Uiso calc U P R 0.60(4) C 2
C C365 0.4589(13) 0.917(2) 0.3986(9) 0.084(6) Uani d . P G 0.60(4) C 2
H H365 0.5037 0.9191 0.41 0.1 Uiso calc U P R 0.60(4) C 2
C C366 0.4565(13) 0.9498(19) 0.3598(9) 0.103(8) Uani d . P G 0.60(4) C 2
H H366 0.4996 0.974 0.3447 0.124 Uiso calc U P R 0.60(4) C 2
C C367 0.3910(17) 0.9468(19) 0.3431(7) 0.105(9) Uani d . P G 0.60(4) C 2
H H367 0.3893 0.9691 0.3166 0.126 Uiso calc U P R 0.60(4) C 2
C C368 0.3279(13) 0.9113(16) 0.3652(9) 0.076(7) Uani d . P G 0.60(4) C 2
H H368 0.2831 0.9093 0.3538 0.091 Uiso calc U P R 0.60(4) C 2
C C69 0.2032(7) 0.7968(7) 0.4051(4) 0.059(3) Uani d . . . 1.0 . .
C C70 0.2356(8) 0.7369(9) 0.3864(5) 0.081(4) Uani d . . . 1.0 . .
H H70 0.2835 0.712 0.3923 0.098 Uiso calc U . R 1.0 . .
C C71 0.1999(9) 0.7152(9) 0.3607(5) 0.089(5) Uani d . . . 1.0 . .
H H71 0.2225 0.6749 0.3487 0.107 Uiso calc U . R 1.0 . .
C C72 0.1322(11) 0.7500(9) 0.3515(5) 0.098(5) Uani d . . . 1.0 . .
H H72 0.1067 0.7331 0.3337 0.117 Uiso calc U . R 1.0 . .
C C73 0.0992(9) 0.8107(11) 0.3679(6) 0.106(6) Uani d . . . 1.0 . .
H H73 0.0533 0.8376 0.36 0.127 Uiso calc U . R 1.0 . .
C C74 0.1339(7) 0.8307(10) 0.3955(5) 0.096(6) Uani d . . . 1.0 . .
H H74 0.1094 0.8691 0.4083 0.115 Uiso calc U . R 1.0 . .
C C75 0.6400(7) 0.8770(7) 0.4953(4) 0.058(3) Uani d . . . 1.0 . .
C C76 0.5676(8) 0.8531(9) 0.5107(5) 0.088(5) Uani d . . . 1.0 . .
H H76 0.5464 0.8175 0.5 0.105 Uiso calc U . R 1.0 . .
C C77 0.5253(11) 0.8802(12) 0.5415(6) 0.116(6) Uani d U . . 1.0 . .
H H77 0.4739 0.867 0.5503 0.139 Uiso calc U . R 1.0 . .
C C78 0.5593(11) 0.9265(12) 0.5589(6) 0.119(7) Uani d . . . 1.0 . .
H H78 0.5325 0.9424 0.5811 0.143 Uiso calc U . R 1.0 . .
C C79 0.6311(10) 0.9499(10) 0.5444(5) 0.098(5) Uani d . . . 1.0 . .
H H79 0.652 0.985 0.5556 0.118 Uiso calc U . R 1.0 . .
C C80 0.6740(8) 0.9232(8) 0.5138(4) 0.077(4) Uani d . . . 1.0 . .
H H80 0.7256 0.936 0.5054 0.092 Uiso calc U . R 1.0 . .
C C81 0.7907(8) 0.8348(8) 0.4597(4) 0.065(3) Uani d . . . 1.0 . .
C C82 0.8151(9) 0.7735(10) 0.4866(5) 0.088(5) Uani d . . . 1.0 . .
H H82 0.7781 0.7402 0.5014 0.105 Uiso calc U . R 1.0 . .
C C83 0.8904(11) 0.7586(12) 0.4927(6) 0.110(6) Uani d . . . 1.0 . .
H H83 0.9052 0.7176 0.5124 0.133 Uiso calc U . R 1.0 . .
C C84 0.9440(9) 0.8049(12) 0.4695(6) 0.109(6) Uani d . . . 1.0 . .
H H84 0.9969 0.7951 0.4723 0.131 Uiso calc U . R 1.0 . .
C C85 0.9207(9) 0.8649(11) 0.4424(6) 0.095(5) Uani d . . . 1.0 . .
H H85 0.9579 0.8977 0.4274 0.115 Uiso calc U . R 1.0 . .
C C86 0.8449(8) 0.8796(9) 0.4359(5) 0.083(4) Uani d . . . 1.0 . .
H H86 0.8305 0.9195 0.4156 0.099 Uiso calc U . R 1.0 . .
C C87 0.6780(7) 0.9231(8) 0.4134(4) 0.062(3) Uani d . . . 1.0 . .
C C88 0.6470(8) 0.9963(8) 0.4179(5) 0.075(4) Uani d . . . 1.0 . .
H H88 0.6334 1.0072 0.4429 0.09 Uiso calc U . R 1.0 . .
C C89 0.6368(9) 1.0513(9) 0.3855(5) 0.081(4) Uani d . . . 1.0 . .
H H89 0.6166 1.1002 0.389 0.097 Uiso calc U . R 1.0 . .
C C90 0.6534(10) 1.0404(10) 0.3494(5) 0.093(5) Uani d . . . 1.0 . .
H H90 0.6453 1.0803 0.328 0.111 Uiso calc U . R 1.0 . .
C C91 0.6834(10) 0.9679(11) 0.3442(5) 0.099(6) Uani d . . . 1.0 . .
H H91 0.6957 0.9585 0.3188 0.119 Uiso calc U . R 1.0 . .
C C92 0.6952(8) 0.9097(9) 0.3758(4) 0.076(4) Uani d . . . 1.0 . .
H H92 0.715 0.8609 0.3719 0.091 Uiso calc U . R 1.0 . .
C C93 0.8655(8) 0.5106(9) 0.5900(4) 0.069(4) Uani d . . . 1.0 . .
C C94 0.9417(8) 0.5301(10) 0.5892(5) 0.096(5) Uani d . . . 1.0 . .
H H94 0.9504 0.5653 0.604 0.116 Uiso calc U . R 1.0 . .
C C95 1.0035(10) 0.5000(10) 0.5678(6) 0.111(6) Uani d . . . 1.0 . .
H H95 1.0536 0.5165 0.5659 0.133 Uiso calc U . R 1.0 . .
C C96 0.9893(11) 0.4442(12) 0.5487(6) 0.114(6) Uani d . . . 1.0 . .
H H96 1.0306 0.4208 0.5343 0.137 Uiso calc U . R 1.0 . .
C C97 0.9190(14) 0.4240(14) 0.5507(7) 0.143(8) Uani d U . . 1.0 . .
H H97 0.9111 0.3842 0.5386 0.171 Uiso calc U . R 1.0 . .
C C98 0.8561(10) 0.4587(13) 0.5698(6) 0.122(7) Uani d . . . 1.0 . .
H H98 0.8059 0.4457 0.5686 0.146 Uiso calc U . R 1.0 . .
C C99 0.7969(8) 0.6441(8) 0.6173(4) 0.068(4) Uani d . . . 1.0 . .
C C100 0.8483(8) 0.6648(9) 0.6386(5) 0.080(4) Uani d . . . 1.0 . .
H H100 0.8766 0.6266 0.6547 0.096 Uiso calc U . R 1.0 . .
C C101 0.8587(9) 0.7425(10) 0.6364(5) 0.087(5) Uani d . . . 1.0 . .
H H101 0.8935 0.756 0.6512 0.104 Uiso calc U . R 1.0 . .
C C102 0.8188(10) 0.7983(9) 0.6128(5) 0.095(5) Uani d . . . 1.0 . .
H H102 0.8264 0.8503 0.6107 0.114 Uiso calc U . R 1.0 . .
C C103 0.7671(12) 0.7769(10) 0.5924(5) 0.114(7) Uani d . . . 1.0 . .
H H103 0.7374 0.8149 0.577 0.137 Uiso calc U . R 1.0 . .
C C104 0.7578(9) 0.7030(9) 0.5938(4) 0.085(5) Uani d . . . 1.0 . .
H H104 0.7237 0.6907 0.5783 0.102 Uiso calc U . R 1.0 . .
C C105 0.7902(9) 0.5002(9) 0.6688(4) 0.073(4) Uani d . . . 1.0 . .
C C106 0.8471(11) 0.4416(9) 0.6783(5) 0.098(5) Uani d . . . 1.0 . .
H H106 0.8841 0.4274 0.6585 0.117 Uiso calc U . R 1.0 . .
C C107 0.8491(15) 0.4041(12) 0.7172(6) 0.130(8) Uani d . . . 1.0 . .
H H107 0.8882 0.3658 0.7244 0.156 Uiso calc U . R 1.0 . .
C C108 0.7934(16) 0.4248(15) 0.7435(8) 0.136(8) Uani d U . . 1.0 . .
H H108 0.7935 0.3989 0.7696 0.163 Uiso calc U . R 1.0 . .
C C109 0.7386(13) 0.4786(14) 0.7358(7) 0.125(8) Uani d . . . 1.0 . .
H H109 0.7013 0.491 0.7559 0.15 Uiso calc U . R 1.0 . .
C C110 0.7362(11) 0.5179(12) 0.6965(6) 0.118(7) Uani d . . . 1.0 . .
H H110 0.6966 0.5562 0.6902 0.141 Uiso calc U . R 1.0 . .
C C111 0.1087(7) -0.0034(8) 0.8971(4) 0.063(3) Uani d . . . 1.0 . .
C C112 0.1214(7) 0.0059(9) 0.8623(4) 0.071(4) Uani d . . . 1.0 . .
C C113 0.1351(9) 0.0196(10) 0.8205(5) 0.083(4) Uani d . . . 1.0 . .
C C114 0.1970(10) -0.0179(11) 0.8026(5) 0.105(6) Uani d . . . 1.0 . .
H H114 0.2324 -0.0486 0.8179 0.126 Uiso calc U . R 1.0 . .
C C115 0.2091(15) -0.0122(17) 0.7631(6) 0.160(10) Uani d . . . 1.0 . .
H H115 0.2521 -0.038 0.751 0.192 Uiso calc U . R 1.0 . .
C C116 0.1556(16) 0.0331(18) 0.7419(7) 0.153(10) Uani d . . . 1.0 . .
H H116 0.1614 0.0362 0.7148 0.184 Uiso calc U . R 1.0 . .
C C117 0.0950(13) 0.0734(14) 0.7581(6) 0.126(7) Uani d U . . 1.0 . .
H H117 0.0607 0.1047 0.7424 0.151 Uiso calc U . R 1.0 . .
C C118 0.0835(10) 0.0684(11) 0.7986(5) 0.099(5) Uani d . . . 1.0 . .
H H118 0.0425 0.0968 0.8105 0.118 Uiso calc U . R 1.0 . .
C C119 -0.1184(7) 0.0679(8) 0.8995(5) 0.073(4) Uani d . . . 1.0 . .
C C120 -0.1299(7) 0.0857(8) 0.8656(5) 0.070(4) Uani d . . . 1.0 . .
C C121 -0.139(3) 0.097(3) 0.8245(11) 0.066(5) Uani d U P G 0.30(3) D 1
C C122 -0.121(3) 0.043(3) 0.8019(13) 0.098(7) Uani d U P G 0.30(3) D 1
H H122 -0.098 -0.005 0.8124 0.118 Uiso calc U P R 0.30(3) D 1
C C123 -0.135(3) 0.060(3) 0.7637(12) 0.108(8) Uani d U P G 0.30(3) D 1
H H123 -0.1226 0.0233 0.7482 0.129 Uiso calc U P R 0.30(3) D 1
C C124 -0.168(3) 0.131(3) 0.7483(11) 0.117(10) Uani d U P G 0.30(3) D 1
H H124 -0.1784 0.1424 0.7222 0.14 Uiso calc U P R 0.30(3) D 1
C C125 -0.187(3) 0.185(3) 0.7709(16) 0.113(9) Uani d U P G 0.30(3) D 1
H H125 -0.2096 0.2333 0.7604 0.136 Uiso calc U P R 0.30(3) D 1
C C126 -0.172(3) 0.168(3) 0.8091(15) 0.095(8) Uani d U P G 0.30(3) D 1
H H126 -0.1849 0.2051 0.8246 0.114 Uiso calc U P R 0.30(3) D 1
C C421 -0.1521(14) 0.1198(12) 0.8269(4) 0.066(5) Uani d . P G 0.70(3) D 2
C C422 -0.1292(13) 0.0802(13) 0.7976(5) 0.098(7) Uani d . P G 0.70(3) D 2
H H422 -0.0983 0.034 0.8023 0.118 Uiso calc U P R 0.70(3) D 2
C C423 -0.1515(13) 0.1081(15) 0.7612(5) 0.108(8) Uani d . P G 0.70(3) D 2
H H423 -0.1359 0.081 0.7411 0.129 Uiso calc U P R 0.70(3) D 2
C C424 -0.1967(14) 0.1757(15) 0.7542(5) 0.117(10) Uani d . P G 0.70(3) D 2
H H424 -0.212 0.1948 0.7293 0.14 Uiso calc U P R 0.70(3) D 2
C C425 -0.2196(13) 0.2153(11) 0.7836(6) 0.113(9) Uani d . P G 0.70(3) D 2
H H425 -0.2505 0.2615 0.7788 0.136 Uiso calc U P R 0.70(3) D 2
C C426 -0.1973(13) 0.1873(11) 0.8199(5) 0.095(8) Uani d . P G 0.70(3) D 2
H H426 -0.213 0.2144 0.84 0.114 Uiso calc U P R 0.70(3) D 2
C C127 0.0205(8) 0.1962(7) 0.9208(5) 0.082(4) Uani d U . . 1.0 . .
C C128 0.0381(8) 0.2177(8) 0.8851(5) 0.071(4) Uani d . . . 1.0 . .
C C129 0.0564(9) 0.2445(8) 0.8446(4) 0.076(4) Uani d . . . 1.0 . .
C C130 0.1312(10) 0.2443(10) 0.8276(5) 0.093(5) Uani d . . . 1.0 . .
H H130 0.1714 0.2219 0.8422 0.112 Uiso calc U . R 1.0 . .
C C131 0.1477(15) 0.2779(14) 0.7881(7) 0.139(8) Uani d . . . 1.0 . .
H H131 0.1993 0.2778 0.7757 0.167 Uiso calc U . R 1.0 . .
C C132 0.091(2) 0.3099(17) 0.7680(7) 0.178(13) Uani d . . . 1.0 . .
H H132 0.1016 0.3303 0.741 0.214 Uiso calc U . R 1.0 . .
C C133 0.0159(17) 0.3132(17) 0.7864(8) 0.169(12) Uani d . . . 1.0 . .
H H133 -0.0241 0.3384 0.7723 0.203 Uiso calc U . R 1.0 . .
C C134 -0.0008(12) 0.2814(13) 0.8240(6) 0.125(7) Uani d . . . 1.0 . .
H H134 -0.0522 0.2844 0.8364 0.15 Uiso calc U . R 1.0 . .
C C135 0.1989(7) 0.1244(6) 0.9551(4) 0.056(3) Uani d . . . 1.0 . .
C C136 0.2439(8) 0.1373(7) 0.9250(4) 0.064(3) Uani d . . . 1.0 . .
C C137 0.2930(7) 0.1552(7) 0.8884(4) 0.061(3) Uani d . . . 1.0 . .
C C138 0.3343(8) 0.2186(8) 0.8799(5) 0.075(4) Uani d . . . 1.0 . .
H H138 0.3357 0.2472 0.8991 0.09 Uiso calc U . R 1.0 . .
C C139 0.3737(9) 0.2407(11) 0.8433(5) 0.097(5) Uani d . . . 1.0 . .
H H139 0.3982 0.287 0.8362 0.116 Uiso calc U . R 1.0 . .
C C140 0.3770(9) 0.1945(10) 0.8173(5) 0.085(5) Uani d . . . 1.0 . .
H H140 0.4073 0.2079 0.7928 0.102 Uiso calc U . R 1.0 . .
C C141 0.3393(10) 0.1321(9) 0.8252(5) 0.088(5) Uani d . . . 1.0 . .
H H141 0.3411 0.1017 0.8065 0.106 Uiso calc U . R 1.0 . .
C C142 0.2974(7) 0.1125(8) 0.8613(4) 0.070(4) Uani d . . . 1.0 . .
H H142 0.2707 0.0675 0.8673 0.084 Uiso calc U . R 1.0 . .
C C143 -0.2212(7) 0.0832(7) 1.0088(4) 0.059(3) Uani d . . . 1.0 . .
C C144 -0.2683(7) 0.1010(7) 1.0339(4) 0.057(3) Uani d . . . 1.0 . .
C C145 -0.3231(6) 0.1276(7) 1.0620(3) 0.054(3) Uani d . P G 0.749(11) E 1
C C146 -0.3073(6) 0.1202(7) 1.0996(4) 0.072(5) Uani d . P G 0.749(11) E 1
H H146 -0.2611 0.0937 1.1072 0.086 Uiso calc U P R 0.749(11) E 1
C C147 -0.3591(9) 0.1517(8) 1.1260(3) 0.087(6) Uani d . P G 0.749(11) E 1
H H147 -0.3484 0.1466 1.1517 0.104 Uiso calc U P R 0.749(11) E 1
C C148 -0.4267(8) 0.1905(8) 1.1149(4) 0.094(7) Uani d . P G 0.749(11) E 1
H H148 -0.4622 0.2119 1.133 0.112 Uiso calc U P R 0.749(11) E 1
C C149 -0.4425(6) 0.1979(8) 1.0773(5) 0.097(7) Uani d . P G 0.749(11) E 1
H H149 -0.4887 0.2244 1.0697 0.117 Uiso calc U P R 0.749(11) E 1
C C150 -0.3907(7) 0.1665(8) 1.0509(3) 0.089(7) Uani d . P G 0.749(11) E 1
H H150 -0.4014 0.1715 1.0252 0.107 Uiso calc U P R 0.749(11) E 1
C C445 -0.325(2) 0.124(2) 1.0692(10) 0.054(3) Uani d . P G 0.251(11) E 2
C C446 -0.353(2) 0.0695(17) 1.1008(11) 0.072(5) Uani d . P G 0.251(11) E 2
H H446 -0.3373 0.0175 1.1017 0.086 Uiso calc U P R 0.251(11) E 2
C C447 -0.402(2) 0.091(2) 1.1311(10) 0.087(6) Uani d . P G 0.251(11) E 2
H H447 -0.4213 0.0536 1.1527 0.104 Uiso calc U P R 0.251(11) E 2
C C448 -0.425(2) 0.167(3) 1.1298(11) 0.094(7) Uani d . P G 0.251(11) E 2
H H448 -0.4589 0.1818 1.1505 0.112 Uiso calc U P R 0.251(11) E 2
C C449 -0.397(3) 0.2218(19) 1.0982(14) 0.097(7) Uani d . P G 0.251(11) E 2
H H449 -0.4126 0.2738 1.0973 0.117 Uiso calc U P R 0.251(11) E 2
C C450 -0.347(2) 0.200(2) 1.0679(11) 0.086(18) Uani d U P G 0.251(11) E 2
H H450 -0.3287 0.2377 1.0463 0.104 Uiso calc U P R 0.251(11) E 2
C C151 -0.0972(7) 0.2139(7) 1.0265(4) 0.063(3) Uani d . . . 1.0 . .
C C152 -0.1361(8) 0.2374(8) 1.0530(5) 0.073(4) Uani d . . . 1.0 . .
C C153 -0.1826(8) 0.2638(10) 1.0856(6) 0.086(5) Uani d . . . 1.0 . .
C C154 -0.1751(11) 0.2293(12) 1.1230(6) 0.113(6) Uani d . . . 1.0 . .
H H154 -0.1364 0.1896 1.1282 0.136 Uiso calc U . R 1.0 . .
C C155 -0.2226(13) 0.2514(16) 1.1528(7) 0.142(9) Uani d . . . 1.0 . .
H H155 -0.2189 0.2264 1.1788 0.17 Uiso calc U . R 1.0 . .
C C156 -0.2779(17) 0.3130(18) 1.1438(8) 0.155(10) Uani d U . . 1.0 . .
H H156 -0.3134 0.3262 1.1644 0.186 Uiso calc U . R 1.0 . .
C C157 -0.2826(12) 0.3527(13) 1.1088(8) 0.134(8) Uani d . . . 1.0 . .
H H157 -0.3153 0.3977 1.1043 0.161 Uiso calc U . R 1.0 . .
C C158 -0.2366(10) 0.3255(11) 1.0776(6) 0.111(6) Uani d U . . 1.0 . .
H H158 -0.2425 0.349 1.0516 0.133 Uiso calc U . R 1.0 . .
C C159 0.0810(7) 0.1320(7) 1.0622(4) 0.059(3) Uani d . . . 1.0 . .
C C160 0.0573(8) 0.1488(9) 1.0937(5) 0.073(4) Uani d . . . 1.0 . .
C C161 0.0331(8) 0.1717(9) 1.1302(4) 0.069(4) Uani d . . . 1.0 . .
C C162 0.0377(9) 0.2457(10) 1.1330(5) 0.091(5) Uani d . . . 1.0 . .
H H162 0.057 0.2819 1.1109 0.11 Uiso calc U . R 1.0 . .
C C163 0.0144(15) 0.2672(14) 1.1678(7) 0.129(9) Uani d . . . 1.0 . .
H H163 0.0173 0.3183 1.1697 0.155 Uiso calc U . R 1.0 . .
C C164 -0.0119(13) 0.2169(18) 1.1985(8) 0.143(10) Uani d . . . 1.0 . .
H H164 -0.0272 0.2319 1.2225 0.172 Uiso calc U . R 1.0 . .
C C165 -0.0177(12) 0.1413(15) 1.1960(6) 0.124(7) Uani d . . . 1.0 . .
H H165 -0.0372 0.1057 1.2182 0.149 Uiso calc U . R 1.0 . .
C C166 0.0043(9) 0.1192(11) 1.1622(5) 0.096(5) Uani d . . . 1.0 . .
H H166 0.0001 0.0684 1.1603 0.116 Uiso calc U . R 1.0 . .
C C167 0.1453(7) 0.4364(7) 0.8993(4) 0.061(3) Uani d . . . 1.0 . .
C C168 0.1408(8) 0.4152(9) 0.8647(4) 0.075(4) Uani d . . . 1.0 . .
H H168 0.1482 0.3631 0.8637 0.09 Uiso calc U . R 1.0 . .
C C169 0.1258(9) 0.4679(12) 0.8315(5) 0.098(5) Uani d . . . 1.0 . .
H H169 0.1228 0.4519 0.8082 0.117 Uiso calc U . R 1.0 . .
C C170 0.1157(10) 0.5421(11) 0.8330(5) 0.098(6) Uani d . . . 1.0 . .
H H170 0.1049 0.5786 0.8107 0.117 Uiso calc U . R 1.0 . .
C C171 0.1208(10) 0.5652(9) 0.8663(6) 0.100(5) Uani d . . . 1.0 . .
H H171 0.116 0.6179 0.8664 0.12 Uiso calc U . R 1.0 . .
C C172 0.1329(9) 0.5133(8) 0.8999(5) 0.086(5) Uani d . . . 1.0 . .
H H172 0.1327 0.5299 0.9233 0.104 Uiso calc U . R 1.0 . .
C C173 0.2676(8) 0.3680(8) 0.9413(5) 0.078(4) Uani d . . . 1.0 . .
C C174 0.3136(8) 0.4116(10) 0.9118(5) 0.091(5) Uani d . . . 1.0 . .
H H174 0.293 0.4426 0.8901 0.109 Uiso calc U . R 1.0 . .
C C175 0.3949(11) 0.4083(15) 0.9152(8) 0.143(9) Uani d . . . 1.0 . .
H H175 0.4278 0.4387 0.8956 0.171 Uiso calc U . R 1.0 . .
C C176 0.4236(15) 0.365(2) 0.9444(10) 0.172(13) Uani d . . . 1.0 . .
H H176 0.4775 0.3608 0.9449 0.206 Uiso calc U . R 1.0 . .
C C177 0.3795(15) 0.3261(17) 0.9728(9) 0.164(11) Uani d . . . 1.0 . .
H H177 0.4013 0.298 0.9948 0.197 Uiso calc U . R 1.0 . .
C C178 0.3012(10) 0.3248(12) 0.9721(6) 0.115(7) Uani d . . . 1.0 . .
H H178 0.2708 0.2942 0.9928 0.138 Uiso calc U . R 1.0 . .
C C179 0.1208(7) 0.3999(7) 0.9825(4) 0.063(3) Uani d . . . 1.0 . .
C C180 0.1543(8) 0.4516(8) 0.9971(5) 0.074(4) Uani d . . . 1.0 . .
H H180 0.2019 0.4707 0.9846 0.089 Uiso calc U . R 1.0 . .
C C181 0.1173(8) 0.4760(9) 1.0309(5) 0.087(5) Uani d . . . 1.0 . .
H H181 0.1389 0.5124 1.0408 0.105 Uiso calc U . R 1.0 . .
C C182 0.0482(9) 0.4451(10) 1.0490(5) 0.090(5) Uani d . . . 1.0 . .
H H182 0.0216 0.4616 1.0711 0.108 Uiso calc U . R 1.0 . .
C C183 0.0196(9) 0.3920(9) 1.0353(5) 0.082(4) Uani d . . . 1.0 . .
H H183 -0.026 0.3695 1.0485 0.099 Uiso calc U . R 1.0 . .
C C184 0.0555(8) 0.3704(8) 1.0026(4) 0.074(4) Uani d . . . 1.0 . .
H H184 0.0337 0.3328 0.9936 0.089 Uiso calc U . R 1.0 . .
C C185 -0.1968(8) 0.3717(8) 0.9065(4) 0.074(4) Uani d . . . 1.0 . .
C C186 -0.2175(12) 0.4164(12) 0.8739(6) 0.116(6) Uani d U . . 1.0 . .
H H186 -0.269 0.417 0.8689 0.14 Uiso calc U . R 1.0 . .
C C187 -0.1665(13) 0.4621(13) 0.8469(6) 0.136(8) Uani d U . . 1.0 . .
H H187 -0.1836 0.492 0.8241 0.164 Uiso calc U . R 1.0 . .
C C188 -0.0951(12) 0.4640(11) 0.8530(5) 0.113(6) Uani d . . . 1.0 . .
H H188 -0.0608 0.496 0.835 0.136 Uiso calc U . R 1.0 . .
C C189 -0.0710(8) 0.4186(9) 0.8857(6) 0.093(5) Uani d . . . 1.0 . .
H H189 -0.0199 0.4194 0.8909 0.112 Uiso calc U . R 1.0 . .
C C190 -0.1220(8) 0.3712(8) 0.9114(4) 0.080(4) Uani d . . . 1.0 . .
H H190 -0.1037 0.3374 0.9329 0.096 Uiso calc U . R 1.0 . .
C C191 -0.3276(11) 0.2770(8) 0.9174(4) 0.061(4) Uani d . P G 0.73(3) F 1
C C192 -0.3792(14) 0.3232(8) 0.8953(7) 0.076(7) Uani d U P G 0.73(3) F 1
H H192 -0.3832 0.3764 0.8937 0.091 Uiso calc U P R 0.73(3) F 1
C C193 -0.4251(14) 0.2915(13) 0.8755(7) 0.104(10) Uani d . P G 0.73(3) F 1
H H193 -0.4604 0.323 0.8604 0.125 Uiso calc U P R 0.73(3) F 1
C C194 -0.4193(12) 0.2136(14) 0.8778(6) 0.110(7) Uani d . P G 0.73(3) F 1
H H194 -0.4507 0.192 0.8642 0.132 Uiso calc U P R 0.73(3) F 1
C C195 -0.3677(12) 0.1675(9) 0.8999(7) 0.102(8) Uani d U P G 0.73(3) F 1
H H195 -0.3638 0.1142 0.9014 0.122 Uiso calc U P R 0.73(3) F 1
C C196 -0.3218(10) 0.1991(8) 0.9197(6) 0.060(5) Uani d U P G 0.73(3) F 1
H H196 -0.2865 0.1676 0.9347 0.072 Uiso calc U P R 0.73(3) F 1
C C491 -0.318(3) 0.270(3) 0.9155(13) 0.061(4) Uani d . P G 0.27(3) F 2
C C492 -0.387(4) 0.313(3) 0.9111(18) 0.076(7) Uani d . P G 0.27(3) F 2
H H492 -0.3982 0.3564 0.9222 0.091 Uiso calc U P R 0.27(3) F 2
C C493 -0.439(3) 0.292(4) 0.891(2) 0.104(10) Uani d . P G 0.27(3) F 2
H H493 -0.4862 0.3214 0.8875 0.125 Uiso calc U P R 0.27(3) F 2
C C494 -0.422(3) 0.228(4) 0.8744(18) 0.110(7) Uani d . P G 0.27(3) F 2
H H494 -0.4579 0.2142 0.8603 0.132 Uiso calc U P R 0.27(3) F 2
C C495 -0.353(3) 0.186(3) 0.8788(17) 0.102(8) Uani d . P G 0.27(3) F 2
H H495 -0.3417 0.142 0.8677 0.122 Uiso calc U P R 0.27(3) F 2
C C496 -0.301(3) 0.206(3) 0.8993(17) 0.060(5) Uani d . P G 0.27(3) F 2
H H496 -0.2537 0.177 0.9023 0.072 Uiso calc U P R 0.27(3) F 2
C C197 -0.3270(16) 0.3770(18) 0.9681(8) 0.073(4) Uani d . P G 0.50(2) F 1
C C198 -0.3084(17) 0.4474(19) 0.9720(10) 0.093(9) Uani d U P G 0.50(2) F 1
H H198 -0.2634 0.4692 0.9575 0.112 Uiso calc U P R 0.50(2) F 1
C C199 -0.356(2) 0.4861(17) 0.9972(11) 0.114(11) Uani d U P G 0.50(2) F 1
H H199 -0.3428 0.5342 0.9999 0.137 Uiso calc U P R 0.50(2) F 1
C C200 -0.4213(19) 0.454(2) 1.0185(9) 0.114(10) Uani d . P G 0.50(2) F 1
H H200 -0.4536 0.4807 1.0357 0.137 Uiso calc U P R 0.50(2) F 1
C C201 -0.4400(17) 0.3838(19) 1.0146(9) 0.118(13) Uani d . P G 0.50(2) F 1
H H201 -0.485 0.3621 1.0292 0.141 Uiso calc U P R 0.50(2) F 1
C C202 -0.3928(18) 0.3452(14) 0.9894(9) 0.092(8) Uani d U P G 0.50(2) F 1
H H202 -0.4056 0.2971 0.9868 0.11 Uiso calc U P R 0.50(2) F 1
C C497 -0.3192(16) 0.3741(17) 0.9704(8) 0.073(4) Uani d . P G 0.50(2) F 2
C C498 -0.3195(18) 0.4516(18) 0.9553(7) 0.093(9) Uani d . P G 0.50(2) F 2
H H498 -0.2902 0.4702 0.9311 0.112 Uiso calc U P R 0.50(2) F 2
C C499 -0.363(2) 0.5019(14) 0.9757(10) 0.114(11) Uani d . P G 0.50(2) F 2
H H499 -0.3628 0.5549 0.9654 0.137 Uiso calc U P R 0.50(2) F 2
C C500 -0.4054(18) 0.4747(19) 1.0112(9) 0.114(10) Uani d . P G 0.50(2) F 2
H H500 -0.4349 0.5091 1.0251 0.137 Uiso calc U P R 0.50(2) F 2
C C501 -0.4052(18) 0.397(2) 1.0262(7) 0.118(13) Uani d . P G 0.50(2) F 2
H H501 -0.4344 0.3785 1.0504 0.141 Uiso calc U P R 0.50(2) F 2
C C502 -0.3621(19) 0.3468(15) 1.0058(9) 0.092(8) Uani d . P G 0.50(2) F 2
H H502 -0.3619 0.2938 1.0161 0.11 Uiso calc U P R 0.50(2) F 2
C C203 -0.3612(7) -0.0874(7) 0.9641(3) 0.049(4) Uani d . P G 0.758(15) G 1
C C204 -0.3534(6) -0.0315(7) 0.9840(3) 0.072(5) Uani d . P G 0.758(15) G 1
H H204 -0.3188 0.0069 0.9731 0.086 Uiso calc U P R 0.758(15) G 1
C C205 -0.3962(7) -0.0317(7) 1.0200(3) 0.070(5) Uani d . P G 0.758(15) G 1
H H205 -0.3908 0.0065 1.0336 0.084 Uiso calc U P R 0.758(15) G 1
C C206 -0.4468(7) -0.0879(8) 1.0360(3) 0.071(6) Uani d . P G 0.758(15) G 1
H H206 -0.476 -0.0881 1.0606 0.085 Uiso calc U P R 0.758(15) G 1
C C207 -0.4546(9) -0.1439(7) 1.0161(4) 0.097(7) Uani d U P G 0.758(15) G 1
H H207 -0.4892 -0.1823 1.0271 0.116 Uiso calc U P R 0.758(15) G 1
C C208 -0.4118(9) -0.1436(6) 0.9802(4) 0.089(8) Uani d . P G 0.758(15) G 1
H H208 -0.4171 -0.1819 0.9665 0.107 Uiso calc U P R 0.758(15) G 1
C C503 -0.393(2) -0.097(3) 0.9642(10) 0.049(4) Uani d . P G 0.242(15) G 2
C C504 -0.3702(19) -0.071(3) 0.9941(12) 0.072(5) Uani d . P G 0.242(15) G 2
H H504 -0.3212 -0.0511 0.9908 0.086 Uiso calc U P R 0.242(15) G 2
C C505 -0.419(2) -0.074(3) 1.0287(11) 0.070(5) Uani d . P G 0.242(15) G 2
H H505 -0.4029 -0.0554 1.049 0.084 Uiso calc U P R 0.242(15) G 2
C C506 -0.490(2) -0.103(2) 1.0335(10) 0.071(6) Uani d . P G 0.242(15) G 2
H H506 -0.5235 -0.1044 1.0571 0.085 Uiso calc U P R 0.242(15) G 2
C C507 -0.513(2) -0.129(3) 1.0036(13) 0.097(7) Uani d . P G 0.242(15) G 2
H H507 -0.5624 -0.1489 1.0069 0.116 Uiso calc U P R 0.242(15) G 2
C C508 -0.465(3) -0.126(3) 0.9690(11) 0.089(8) Uani d . P G 0.242(15) G 2
H H508 -0.4807 -0.1445 0.9486 0.107 Uiso calc U P R 0.242(15) G 2
C C209 -0.3660(7) -0.0270(7) 0.8818(4) 0.061(3) Uani d . . . 1.0 . .
C C210 -0.4427(8) -0.0123(8) 0.8882(4) 0.071(4) Uani d . . . 1.0 . .
H H210 -0.469 -0.0319 0.9131 0.085 Uiso calc U . R 1.0 . .
C C211 -0.4840(9) 0.0288(10) 0.8611(5) 0.086(5) Uani d . . . 1.0 . .
H H211 -0.5383 0.0355 0.8664 0.103 Uiso calc U . R 1.0 . .
C C212 -0.4465(11) 0.0604(9) 0.8259(5) 0.092(5) Uani d . . . 1.0 . .
H H212 -0.4748 0.0904 0.8067 0.11 Uiso calc U . R 1.0 . .
C C213 -0.3700(11) 0.0498(10) 0.8180(4) 0.091(5) Uani d . . . 1.0 . .
H H213 -0.3445 0.072 0.7934 0.109 Uiso calc U . R 1.0 . .
C C214 -0.3284(8) 0.0066(8) 0.8457(4) 0.072(4) Uani d . . . 1.0 . .
H H214 -0.2741 -0.0003 0.8402 0.087 Uiso calc U . R 1.0 . .
C C215 -0.3051(8) -0.1790(7) 0.9077(4) 0.067(4) Uani d . . . 1.0 . .
C C216 -0.3622(10) -0.2037(9) 0.8898(5) 0.089(5) Uani d . . . 1.0 . .
H H216 -0.4015 -0.168 0.8802 0.107 Uiso calc U . R 1.0 . .
C C217 -0.3619(14) -0.2775(11) 0.8860(6) 0.126(7) Uani d . . . 1.0 . .
H H217 -0.3999 -0.2919 0.8733 0.151 Uiso calc U . R 1.0 . .
C C218 -0.3071(14) -0.3306(12) 0.9004(6) 0.120(7) Uani d . . . 1.0 . .
H H218 -0.3068 -0.3816 0.8977 0.144 Uiso calc U . R 1.0 . .
C C219 -0.2524(15) -0.3089(11) 0.9189(6) 0.125(8) Uani d . . . 1.0 . .
H H219 -0.2146 -0.3455 0.9293 0.149 Uiso calc U . R 1.0 . .
C C220 -0.2520(11) -0.2341(9) 0.9224(5) 0.093(5) Uani d . . . 1.0 . .
H H220 -0.2139 -0.2207 0.9354 0.112 Uiso calc U . R 1.0 . .
N N1 0.2449(9) 0.2122(8) 0.2431(4) 0.146(6) Uani d U . D 1.0 . .
C C221 0.3135(12) 0.2515(14) 0.2477(7) 0.216(14) Uani d U . D 1.0 . .
H H222 0.3268 0.2898 0.2237 0.26 Uiso calc U . R 1.0 . .
H H223 0.3578 0.2136 0.2505 0.26 Uiso calc U . R 1.0 . .
C C222 0.3016(19) 0.2900(19) 0.2817(9) 0.237(15) Uani d U . . 1.0 . .
H H224 0.3484 0.314 0.2827 0.355 Uiso calc U . R 1.0 . .
H H225 0.2587 0.3287 0.2788 0.355 Uiso calc U . R 1.0 . .
H H226 0.2898 0.2524 0.3056 0.355 Uiso calc U . R 1.0 . .
C C224 0.2167(16) 0.1614(14) 0.2811(6) 0.28(2) Uani d U . D 1.0 . .
H H231 0.214 0.1897 0.302 0.338 Uiso calc U . R 1.0 . .
H H232 0.1641 0.1479 0.2802 0.338 Uiso calc U . R 1.0 . .
C C225 0.267(2) 0.090(2) 0.2906(11) 0.290(19) Uani d U . . 1.0 . .
H H233 0.2455 0.0595 0.3154 0.435 Uiso calc U . R 1.0 . .
H H234 0.2687 0.0609 0.2703 0.435 Uiso calc U . R 1.0 . .
H H235 0.3186 0.1027 0.2921 0.435 Uiso calc U . R 1.0 . .
C C223 0.2686(11) 0.1650(15) 0.2127(7) 0.256(17) Uani d U . D 1.0 . .
H H227 0.3006 0.1198 0.2237 0.308 Uiso calc U P R 0.874(12) H 1
H H228 0.3006 0.195 0.1906 0.308 Uiso calc U P R 0.874(12) H 1
H H229 0.2507 0.1927 0.1882 0.308 Uiso calc U P R 0.126(12) H 2
H H230 0.2425 0.117 0.2209 0.308 Uiso calc U P R 0.126(12) H 2
Cl Cl3 0.1906(8) 0.1350(11) 0.1957(5) 0.371(11) Uani d . P D 0.874(12) H 1
C C527 0.3565(17) 0.146(9) 0.205(4) 0.184(12) Uani d . P D 0.126(12) H 2
H H243 0.3675 0.1155 0.1853 0.275 Uiso calc U P R 0.126(12) H 2
H H244 0.3828 0.1931 0.1963 0.275 Uiso calc U P R 0.126(12) H 2
H H245 0.3746 0.1174 0.2291 0.275 Uiso calc U P R 0.126(12) H 2
C C226 0.1815(12) 0.2705(12) 0.2306(7) 0.31(2) Uani d U . D 1.0 . .
H H236 0.1599 0.2936 0.2529 0.37 Uiso calc U P R 0.874(12) H 1
H H237 0.1401 0.2438 0.2245 0.37 Uiso calc U P R 0.874(12) H 1
H H238 0.1801 0.2758 0.2026 0.37 Uiso calc U P R 0.126(12) H 2
H H239 0.1927 0.3202 0.235 0.37 Uiso calc U P R 0.126(12) H 2
C C227 0.2036(17) 0.3350(15) 0.1957(8) 0.184(12) Uani d U P D 0.874(12) H 1
H H240 0.1581 0.3691 0.1903 0.275 Uiso calc U P R 0.874(12) H 1
H H241 0.2432 0.3634 0.2015 0.275 Uiso calc U P R 0.874(12) H 1
H H242 0.2233 0.3134 0.173 0.275 Uiso calc U P R 0.874(12) H 1
Cl Cl3B 0.0910(16) 0.246(4) 0.256(3) 0.371(11) Uani d . P D 0.126(12) H 2
Sb Sb1A 0.9961(3) 0.5836(4) 0.72954(14) 0.0807(8) Uani d . P G 0.79(2) I 1
F F1A 0.9706(7) 0.6802(6) 0.7030(3) 0.158(6) Uani d . P G 0.79(2) I 1
F F2A 0.9973(7) 0.5508(10) 0.6837(2) 0.140(6) Uani d . P G 0.79(2) I 1
F F3A 0.8920(4) 0.5680(9) 0.7426(4) 0.159(6) Uani d U P G 0.79(2) I 1
F F4A 0.9919(9) 0.6149(6) 0.7756(3) 0.131(6) Uani d . P G 0.79(2) I 1
F F5A 1.1002(3) 0.5958(8) 0.7170(5) 0.209(9) Uani d . P G 0.79(2) I 1
F F6A 1.0212(10) 0.4851(3) 0.7550(3) 0.211(8) Uani d U P G 0.79(2) I 1
Sb Sb1B 0.9869(11) 0.5994(11) 0.7329(5) 0.0807(8) Uani d . P G 0.21(2) I 2
F F1B 0.978(3) 0.7036(12) 0.7172(15) 0.158(6) Uani d . P G 0.21(2) I 2
F F2B 1.020(3) 0.595(3) 0.6814(7) 0.140(6) Uani d . P G 0.21(2) I 2
F F3B 0.8852(13) 0.596(4) 0.7255(16) 0.159(6) Uani d . P G 0.21(2) I 2
F F4B 0.951(3) 0.603(3) 0.7838(6) 0.131(6) Uani d . P G 0.21(2) I 2
F F5B 1.0883(14) 0.599(3) 0.7402(17) 0.209(9) Uani d . P G 0.21(2) I 2
F F6B 0.996(4) 0.4941(11) 0.7470(15) 0.211(8) Uani d . P G 0.21(2) I 2
Sb Sb2A 0.0277(8) 0.0624(7) 0.3378(4) 0.1098(9) Uani d . P G 0.252(9) J 1
F F7A 0.012(3) -0.0171(16) 0.3798(8) 0.201(9) Uani d . P G 0.252(9) J 1
F F8A -0.0712(13) 0.053(2) 0.3281(14) 0.269(13) Uani d . P G 0.252(9) J 1
F F9A 0.067(3) -0.0072(18) 0.3074(11) 0.193(9) Uani d . P G 0.252(9) J 1
F F10A 0.1271(13) 0.070(2) 0.3462(14) 0.239(11) Uani d U P G 0.252(9) J 1
F F11A -0.012(3) 0.1338(18) 0.3665(11) 0.306(16) Uani d . P G 0.252(9) J 1
F F12A 0.041(3) 0.1418(16) 0.2950(8) 0.246(12) Uani d U P G 0.252(9) J 1
Sb Sb2B 0.0057(3) 0.0495(2) 0.33588(13) 0.1098(9) Uani d . P G 0.748(9) J 2
F F7B -0.0279(8) -0.0440(4) 0.3364(4) 0.201(9) Uani d . P G 0.748(9) J 2
F F8B -0.0843(5) 0.0927(7) 0.3166(5) 0.269(13) Uani d . P G 0.748(9) J 2
F F9B 0.0550(8) 0.0520(9) 0.2859(2) 0.193(9) Uani d . P G 0.748(9) J 2
F F10B 0.0967(5) 0.0075(7) 0.3534(4) 0.239(11) Uani d . P G 0.748(9) J 2
F F11B -0.0430(8) 0.0505(9) 0.3852(2) 0.306(16) Uani d . P G 0.748(9) J 2
F F12B 0.0371(8) 0.1453(4) 0.3343(4) 0.246(12) Uani d . P G 0.748(9) J 2
Sb Sb3A 0.5059(11) 0.0528(12) 0.2576(8) 0.0929(7) Uani d . P G 0.097(8) K 1
F F13A 0.534(5) -0.027(3) 0.2962(17) 0.169(6) Uani d . P G 0.097(8) K 1
F F14A 0.416(3) 0.006(4) 0.260(2) 0.146(5) Uani d . P G 0.097(8) K 1
F F15A 0.555(4) -0.001(4) 0.2211(18) 0.133(5) Uani d . P G 0.097(8) K 1
F F16A 0.597(3) 0.098(5) 0.254(3) 0.194(8) Uani d . P G 0.097(8) K 1
F F17A 0.455(4) 0.108(4) 0.2927(19) 0.144(5) Uani d . P G 0.097(8) K 1
F F18A 0.475(5) 0.131(3) 0.2186(17) 0.140(5) Uani d . P G 0.097(8) K 1
Sb Sb3B 0.52046(11) 0.07270(13) 0.23791(10) 0.0929(7) Uani d . P G 0.903(8) H 2
F F13B 0.5822(4) 0.0310(5) 0.27556(19) 0.169(6) Uani d . P G 0.903(8) H 2
F F14B 0.4646(5) -0.0131(3) 0.2544(2) 0.146(5) Uani d . P G 0.903(8) H 2
F F15B 0.5863(4) 0.0252(4) 0.20336(18) 0.133(5) Uani d . P G 0.903(8) H 2
F F16B 0.5774(4) 0.1566(3) 0.2201(2) 0.194(8) Uani d . P G 0.903(8) H 2
F F17B 0.4527(3) 0.1204(4) 0.27111(19) 0.144(5) Uani d . P G 0.903(8) H 2
F F18B 0.4569(4) 0.1117(4) 0.20020(17) 0.140(5) Uani d . P G 0.903(8) H 2
Sb Sb4A 0.4415(8) 0.4669(8) 0.1746(4) 0.1127(9) Uani d . P G 0.196(9) L 1
F F19A 0.380(3) 0.390(2) 0.175(2) 0.247(11) Uani d . P G 0.196(9) L 1
F F20A 0.444(4) 0.492(4) 0.1212(5) 0.269(11) Uani d U P G 0.196(9) L 1
F F21A 0.527(2) 0.400(3) 0.170(2) 0.263(11) Uani d U P G 0.196(9) L 1
F F22A 0.443(4) 0.440(4) 0.2274(5) 0.239(10) Uani d . P G 0.196(9) L 1
F F23A 0.359(2) 0.536(3) 0.179(2) 0.304(18) Uani d . P G 0.196(9) L 1
F F24A 0.505(3) 0.545(3) 0.172(2) 0.246(11) Uani d . P G 0.196(9) L 1
Sb Sb4B 0.45701(18) 0.4362(2) 0.16886(9) 0.1127(9) Uani d . P G 0.804(9) L 2
F F19B 0.3551(3) 0.4387(9) 0.1621(4) 0.247(11) Uani d . P G 0.804(9) L 2
F F20B 0.4811(9) 0.4507(9) 0.11544(10) 0.269(11) Uani d . P G 0.804(9) L 2
F F21B 0.4638(9) 0.3317(3) 0.1732(5) 0.263(11) Uani d . P G 0.804(9) L 2
F F22B 0.4342(8) 0.4186(9) 0.22201(10) 0.239(10) Uani d . P G 0.804(9) L 2
F F23B 0.4538(9) 0.5399(3) 0.1644(5) 0.304(18) Uani d . P G 0.804(9) L 2
F F24B 0.5606(3) 0.4334(9) 0.1741(4) 0.246(11) Uani d . P G 0.804(9) L 2

loop_
_atom_site_aniso_label
_atom_site_aniso_U_11
_atom_site_aniso_U_22
_atom_site_aniso_U_33
_atom_site_aniso_U_12
_atom_site_aniso_U_13
_atom_site_aniso_U_23
Ag1 0.0585(6) 0.0595(6) 0.0808(7) -0.0023(5) -0.0163(5) -0.0208(5)
Ag2 0.0551(6) 0.0681(7) 0.0801(7) -0.0027(5) -0.0176(5) -0.0227(6)
Ag3 0.0511(5) 0.0568(6) 0.0868(7) 0.0022(4) -0.0151(5) -0.0206(5)
Ag4 0.0620(6) 0.0641(7) 0.0800(7) -0.0037(5) -0.0184(5) -0.0179(5)
Ag5 0.0501(5) 0.0619(6) 0.0940(8) -0.0027(5) -0.0113(5) -0.0191(6)
Ag6 0.0605(6) 0.0628(6) 0.0818(7) -0.0006(5) -0.0137(5) -0.0254(5)
Ag7 0.0570(6) 0.0617(6) 0.0866(8) 0.0080(5) -0.0177(5) -0.0140(6)
Ag8 0.0579(6) 0.0544(6) 0.0838(7) -0.0082(4) -0.0078(5) -0.0245(5)
Ag9 0.0553(6) 0.0752(7) 0.0882(8) -0.0071(5) -0.0233(5) -0.0267(6)
Ag10 0.0634(6) 0.0583(6) 0.0774(7) 0.0016(5) -0.0102(5) -0.0079(5)
Ag11 0.0613(6) 0.0553(6) 0.0686(6) -0.0062(4) -0.0119(5) -0.0117(5)
Ag12 0.0754(7) 0.0529(6) 0.0766(7) -0.0047(5) -0.0207(5) -0.0124(5)
Ag13 0.0779(7) 0.0565(6) 0.0681(7) 0.0039(5) -0.0106(5) -0.0138(5)
Ag14 0.0519(6) 0.0609(7) 0.0963(8) -0.0032(5) -0.0027(5) 0.0018(6)
Ag15 0.0616(6) 0.0557(6) 0.0658(6) -0.0052(4) -0.0134(5) -0.0108(5)
Ag16 0.0690(6) 0.0417(5) 0.0914(8) -0.0061(5) 0.0103(6) -0.0075(5)
Ag17 0.0582(6) 0.0542(6) 0.0787(7) 0.0028(4) -0.0086(5) 0.0029(5)
Ag18 0.0661(6) 0.0821(8) 0.0782(7) 0.0068(5) -0.0258(5) -0.0285(6)
P1 0.0435(17) 0.0506(19) 0.089(3) -0.0004(14) -0.0162(17) -0.0132(18)
P2 0.0504(18) 0.054(2) 0.078(2) -0.0068(15) -0.0060(16) -0.0221(18)
P3 0.057(2) 0.066(2) 0.083(3) -0.0104(17) -0.0232(18) -0.0146(19)
P4 0.060(2) 0.0460(19) 0.082(3) -0.0049(15) 0.0015(18) -0.0047(17)
P5 0.0561(19) 0.0444(19) 0.088(3) -0.0059(15) -0.0203(18) -0.0032(17)
P6 0.071(2) 0.056(2) 0.068(2) 0.0014(17) -0.0145(18) -0.0140(17)
Cl1 0.046(2) 0.053(2) 0.059(3) 0.0017(17) -0.0018(18) -0.023(2)
Cl2 0.054(2) 0.048(2) 0.052(2) -0.0024(18) -0.0084(19) -0.0053(19)
C1 0.059(8) 0.067(9) 0.077(10) 0.005(7) -0.004(7) -0.025(8)
C2 0.043(7) 0.094(11) 0.093(12) 0.006(7) -0.019(8) -0.027(9)
C3 0.061(10) 0.065(15) 0.075(10) -0.002(10) -0.007(8) -0.004(10)
C4 0.087(11) 0.100(17) 0.081(11) 0.011(12) -0.001(9) -0.010(11)
C5 0.127(15) 0.101(18) 0.088(13) 0.010(14) -0.022(11) 0.003(13)
C6 0.124(16) 0.14(2) 0.103(14) -0.009(15) 0.001(13) -0.014(15)
C7 0.097(14) 0.128(19) 0.098(13) 0.000(14) 0.012(12) -0.006(14)
C8 0.077(12) 0.117(18) 0.074(10) 0.000(13) -0.006(9) -0.019(12)
C303 0.061(10) 0.065(15) 0.075(10) -0.002(10) -0.007(8) -0.004(10)
C304 0.087(11) 0.100(17) 0.081(11) 0.011(12) -0.001(9) -0.010(11)
C305 0.127(15) 0.101(18) 0.088(13) 0.010(14) -0.022(11) 0.003(13)
C306 0.124(16) 0.14(2) 0.103(14) -0.009(15) 0.001(13) -0.014(15)
C307 0.097(14) 0.128(19) 0.098(13) 0.000(14) 0.012(12) -0.006(14)
C308 0.077(12) 0.117(18) 0.074(10) 0.000(13) -0.006(9) -0.019(12)
C9 0.043(7) 0.064(9) 0.103(11) 0.000(6) -0.036(7) -0.029(8)
C10 0.060(8) 0.072(10) 0.099(12) 0.005(7) -0.035(8) -0.024(9)
C11 0.046(10) 0.089(15) 0.078(12) -0.012(10) -0.022(9) -0.016(12)
C12 0.129(17) 0.085(15) 0.099(14) -0.026(12) -0.007(12) -0.033(12)
C13 0.153(19) 0.153(19) 0.128(17) -0.014(15) -0.013(15) -0.059(15)
C14 0.146(19) 0.137(19) 0.126(16) -0.013(15) -0.017(14) -0.058(15)
C15 0.102(14) 0.137(19) 0.093(14) -0.009(14) -0.028(11) -0.004(14)
C16 0.104(13) 0.111(17) 0.085(13) 0.003(13) -0.004(11) -0.022(13)
C311 0.046(10) 0.089(15) 0.078(12) -0.012(10) -0.022(9) -0.016(12)
C312 0.129(17) 0.085(15) 0.099(14) -0.026(12) -0.007(12) -0.033(12)
C313 0.153(19) 0.153(19) 0.128(17) -0.014(15) -0.013(15) -0.059(15)
C314 0.146(19) 0.137(19) 0.126(16) -0.013(15) -0.017(14) -0.058(15)
C315 0.102(14) 0.137(19) 0.093(14) -0.009(14) -0.028(11) -0.004(14)
C316 0.104(13) 0.111(17) 0.085(13) 0.003(13) -0.004(11) -0.022(13)
C17 0.047(7) 0.071(10) 0.104(12) 0.003(7) -0.024(8) -0.024(9)
C18 0.056(8) 0.054(8) 0.111(12) -0.002(6) -0.029(8) -0.026(8)
C19 0.051(8) 0.078(10) 0.126(14) 0.008(7) -0.024(9) -0.053(10)
C20 0.076(10) 0.100(13) 0.096(13) -0.002(9) -0.029(10) -0.028(11)
C21 0.085(12) 0.150(19) 0.116(15) 0.015(12) -0.032(11) -0.063(14)
C22 0.092(14) 0.16(2) 0.16(2) 0.000(14) 0.004(15) -0.080(18)
C23 0.100(12) 0.124(14) 0.149(15) 0.018(10) -0.021(12) -0.050(13)
C24 0.086(12) 0.117(16) 0.130(16) 0.019(11) -0.025(11) -0.044(13)
C25 0.063(8) 0.061(8) 0.075(9) 0.000(6) -0.030(7) -0.022(7)
C26 0.049(7) 0.066(9) 0.069(9) -0.009(6) -0.009(7) -0.014(7)
C27 0.055(8) 0.066(9) 0.071(9) -0.019(6) -0.003(7) -0.009(7)
C28 0.067(9) 0.091(12) 0.094(12) -0.004(8) -0.011(9) -0.030(10)
C29 0.069(10) 0.119(15) 0.089(12) -0.001(10) -0.015(9) -0.023(10)
C30 0.076(11) 0.112(15) 0.120(15) -0.006(10) 0.004(11) -0.057(12)
C31 0.059(10) 0.143(18) 0.139(17) 0.017(10) -0.019(11) -0.051(15)
C32 0.065(10) 0.110(14) 0.118(14) -0.020(9) -0.023(10) -0.015(11)
C33 0.052(7) 0.042(7) 0.098(11) -0.003(6) -0.026(7) -0.020(7)
C34 0.044(7) 0.056(8) 0.098(11) -0.001(6) -0.016(7) -0.037(7)
C35 0.056(8) 0.068(9) 0.097(11) 0.010(7) -0.014(8) -0.038(8)
C36 0.092(12) 0.118(16) 0.130(16) -0.035(11) 0.012(11) -0.054(13)
C37 0.075(12) 0.21(3) 0.15(2) -0.061(15) 0.022(13) -0.060(19)
C38 0.097(16) 0.22(3) 0.111(18) -0.006(17) 0.040(13) -0.037(19)
C39 0.100(12) 0.153(15) 0.107(13) 0.021(11) -0.016(11) -0.035(12)
C40 0.080(11) 0.099(13) 0.092(12) 0.017(9) -0.012(9) -0.020(10)
C41 0.060(8) 0.063(9) 0.087(11) -0.014(7) -0.020(8) -0.020(8)
C42 0.062(8) 0.058(8) 0.083(10) 0.005(6) -0.028(8) -0.035(8)
C43 0.074(9) 0.086(11) 0.071(10) 0.012(8) -0.012(8) -0.044(9)
C44 0.102(11) 0.140(14) 0.083(11) 0.010(10) -0.014(9) -0.021(10)
C45 0.129(14) 0.173(17) 0.132(15) 0.003(13) 0.012(13) -0.039(13)
C46 0.119(18) 0.19(3) 0.093(15) -0.049(17) 0.023(13) -0.049(16)
C47 0.144(18) 0.080(12) 0.086(13) 0.016(12) -0.002(12) -0.016(10)
C48 0.096(12) 0.085(12) 0.090(12) 0.024(9) -0.009(10) -0.024(10)
C49 0.046(7) 0.070(9) 0.083(10) 0.005(6) -0.027(7) -0.011(8)
C50 0.040(7) 0.067(9) 0.116(13) 0.004(6) -0.030(8) -0.011(9)
C51 0.044(7) 0.080(11) 0.104(13) 0.004(7) -0.006(8) -0.006(10)
C52 0.136(17) 0.090(14) 0.111(15) -0.022(12) -0.022(13) 0.020(12)
C53 0.144(15) 0.132(15) 0.148(15) -0.041(12) -0.019(13) 0.000(13)
C54 0.128(14) 0.146(16) 0.124(14) -0.020(13) -0.021(12) 0.018(13)
C55 0.116(15) 0.16(2) 0.111(16) -0.043(15) -0.040(13) -0.034(15)
C56 0.115(14) 0.111(15) 0.087(13) -0.046(12) -0.017(11) -0.015(12)
C57 0.051(7) 0.043(7) 0.104(11) -0.001(6) -0.007(7) -0.022(7)
C58 0.067(10) 0.098(13) 0.102(13) 0.010(9) -0.002(9) -0.025(10)
C59 0.098(14) 0.121(18) 0.122(16) 0.014(12) -0.010(11) -0.036(14)
C60 0.074(11) 0.112(16) 0.156(19) 0.015(11) -0.025(12) -0.081(15)
C61 0.104(12) 0.082(11) 0.162(15) 0.009(10) 0.007(11) -0.033(11)
C62 0.077(11) 0.063(10) 0.167(18) -0.003(8) 0.020(11) -0.013(11)
C63 0.052(8) 0.062(8) 0.098(10) -0.010(6) -0.012(8) -0.027(8)
C64 0.024(14) 0.045(12) 0.126(15) 0.018(10) -0.013(10) -0.035(11)
C65 0.051(9) 0.056(9) 0.144(16) 0.001(7) 0.007(10) -0.037(11)
C66 0.074(13) 0.071(19) 0.161(19) -0.024(13) 0.005(13) -0.023(15)
C67 0.102(16) 0.095(17) 0.111(15) -0.011(14) 0.014(13) -0.023(13)
C68 0.073(11) 0.073(14) 0.082(15) -0.010(10) 0.007(10) -0.030(11)
C363 0.052(8) 0.062(8) 0.098(10) -0.010(6) -0.012(8) -0.027(8)
C364 0.024(14) 0.045(12) 0.126(15) 0.018(10) -0.013(10) -0.035(11)
C365 0.051(9) 0.056(9) 0.144(16) 0.001(7) 0.007(10) -0.037(11)
C366 0.074(13) 0.071(19) 0.161(19) -0.024(13) 0.005(13) -0.023(15)
C367 0.102(16) 0.095(17) 0.111(15) -0.011(14) 0.014(13) -0.023(13)
C368 0.073(11) 0.073(14) 0.082(15) -0.010(10) 0.007(10) -0.030(11)
C69 0.053(7) 0.045(7) 0.080(9) -0.005(5) -0.018(6) -0.013(6)
C70 0.052(8) 0.078(10) 0.117(13) 0.012(7) -0.027(8) -0.024(9)
C71 0.069(10) 0.078(11) 0.137(15) 0.006(8) -0.018(10) -0.058(10)
C72 0.110(14) 0.070(11) 0.130(15) -0.025(10) -0.036(12) -0.035(10)
C73 0.076(11) 0.109(15) 0.145(16) 0.027(10) -0.043(11) -0.050(13)
C74 0.031(6) 0.117(13) 0.161(16) 0.023(7) -0.033(8) -0.073(12)
C75 0.054(7) 0.060(8) 0.070(8) -0.011(6) -0.012(6) -0.030(7)
C76 0.080(10) 0.080(11) 0.116(13) -0.032(8) 0.014(9) -0.057(10)
C77 0.105(12) 0.130(14) 0.127(13) -0.034(10) 0.009(10) -0.063(11)
C78 0.104(15) 0.129(17) 0.139(17) -0.016(12) 0.020(13) -0.081(14)
C79 0.091(12) 0.101(13) 0.119(14) 0.004(10) -0.006(11) -0.069(12)
C80 0.061(8) 0.066(9) 0.109(12) -0.007(7) -0.010(8) -0.028(9)
C81 0.066(8) 0.057(8) 0.078(9) 0.002(7) -0.011(7) -0.030(7)
C82 0.061(9) 0.097(13) 0.114(13) -0.015(8) -0.013(9) -0.036(11)
C83 0.096(14) 0.119(16) 0.117(15) 0.004(12) -0.029(12) -0.019(12)
C84 0.049(9) 0.139(18) 0.155(18) 0.001(10) -0.032(11) -0.055(15)
C85 0.055(9) 0.101(14) 0.136(16) -0.003(9) -0.020(10) -0.035(12)
C86 0.053(8) 0.082(11) 0.120(13) -0.011(7) -0.017(8) -0.027(9)
C87 0.058(7) 0.062(8) 0.075(9) -0.011(6) -0.016(7) -0.026(7)
C88 0.078(10) 0.057(9) 0.090(11) 0.003(7) -0.008(8) -0.020(8)
C89 0.084(10) 0.061(10) 0.101(13) -0.017(8) -0.008(9) -0.022(9)
C90 0.109(13) 0.081(12) 0.083(12) -0.035(10) -0.007(10) 0.000(10)
C91 0.115(14) 0.112(15) 0.073(11) -0.041(12) 0.012(10) -0.028(11)
C92 0.086(10) 0.074(10) 0.066(10) -0.015(8) -0.002(8) -0.015(8)
C93 0.071(9) 0.084(10) 0.063(9) -0.014(7) -0.018(7) -0.028(8)
C94 0.055(9) 0.104(13) 0.149(16) 0.000(8) -0.029(10) -0.059(12)
C95 0.066(10) 0.080(12) 0.19(2) 0.006(9) -0.021(12) -0.036(13)
C96 0.097(14) 0.128(18) 0.123(16) 0.003(12) -0.005(12) -0.047(13)
C97 0.135(14) 0.157(16) 0.169(16) -0.034(13) -0.030(13) -0.088(13)
C98 0.069(11) 0.17(2) 0.156(18) -0.013(12) -0.018(11) -0.090(16)
C99 0.066(8) 0.070(9) 0.069(9) -0.013(7) -0.018(7) -0.010(7)
C100 0.070(9) 0.071(10) 0.106(12) -0.014(8) -0.008(8) -0.031(9)
C101 0.072(10) 0.093(13) 0.101(12) -0.026(9) -0.007(9) -0.027(10)
C102 0.109(13) 0.055(10) 0.124(15) -0.008(9) -0.017(11) -0.023(10)
C103 0.148(18) 0.072(12) 0.121(15) -0.018(12) -0.052(13) 0.009(11)
C104 0.087(11) 0.081(11) 0.091(11) -0.011(9) -0.039(9) -0.003(9)
C105 0.067(9) 0.086(11) 0.073(10) -0.030(8) -0.018(8) -0.020(8)
C106 0.119(14) 0.078(12) 0.112(14) 0.002(10) -0.053(11) -0.031(10)
C107 0.18(2) 0.109(17) 0.105(16) 0.002(15) -0.075(16) -0.012(13)
C108 0.158(16) 0.131(16) 0.128(15) -0.023(13) -0.034(14) -0.030(13)
C109 0.109(16) 0.15(2) 0.125(18) -0.074(15) 0.006(13) -0.030(16)
C110 0.096(14) 0.124(17) 0.122(17) -0.030(12) -0.001(13) 0.000(14)
C111 0.056(8) 0.071(9) 0.059(9) -0.003(6) -0.002(6) -0.012(7)
C112 0.053(8) 0.094(11) 0.072(10) -0.016(7) 0.002(7) -0.030(8)
C113 0.074(10) 0.098(12) 0.073(10) -0.017(9) 0.006(8) -0.015(9)
C114 0.099(13) 0.138(17) 0.076(12) -0.004(12) -0.002(10) -0.029(11)
C115 0.14(2) 0.24(3) 0.083(16) -0.03(2) 0.036(15) -0.025(18)
C116 0.14(2) 0.23(3) 0.083(16) -0.02(2) 0.006(15) -0.034(18)
C117 0.113(13) 0.157(15) 0.102(13) -0.014(12) -0.020(11) -0.011(12)
C118 0.088(12) 0.122(15) 0.084(12) -0.026(11) -0.017(10) -0.005(11)
C119 0.054(8) 0.072(10) 0.092(11) 0.013(7) -0.016(8) -0.014(8)
C120 0.050(7) 0.066(9) 0.092(11) -0.012(6) -0.009(7) -0.007(8)
C121 0.071(11) 0.058(13) 0.069(9) -0.003(10) -0.023(8) -0.006(9)
C122 0.099(12) 0.112(18) 0.084(12) 0.005(13) -0.010(10) -0.028(13)
C123 0.117(14) 0.131(19) 0.070(11) 0.004(14) -0.020(11) -0.009(13)
C124 0.111(16) 0.130(18) 0.102(14) -0.015(14) -0.028(12) 0.005(14)
C125 0.096(16) 0.112(16) 0.115(16) 0.011(12) -0.022(13) 0.008(13)
C126 0.094(16) 0.092(14) 0.089(13) -0.008(11) -0.009(12) -0.001(11)
C421 0.071(11) 0.058(13) 0.069(9) -0.003(10) -0.023(8) -0.006(9)
C422 0.099(12) 0.112(18) 0.084(12) 0.005(13) -0.010(10) -0.028(13)
C423 0.117(14) 0.131(19) 0.070(11) 0.004(14) -0.020(11) -0.009(13)
C424 0.111(16) 0.130(18) 0.102(14) -0.015(14) -0.028(12) 0.005(14)
C425 0.096(16) 0.112(16) 0.115(16) 0.011(12) -0.022(13) 0.008(13)
C426 0.094(16) 0.092(14) 0.089(13) -0.008(11) -0.009(12) -0.001(11)
C127 0.077(9) 0.037(7) 0.120(12) 0.005(6) -0.011(8) 0.003(8)
C128 0.071(9) 0.049(8) 0.092(11) 0.013(6) -0.022(8) -0.015(8)
C129 0.079(10) 0.064(9) 0.079(11) 0.005(7) -0.015(8) -0.006(8)
C130 0.094(13) 0.103(13) 0.087(13) 0.011(10) -0.017(10) -0.031(10)
C131 0.16(2) 0.15(2) 0.100(17) 0.002(17) 0.014(16) -0.040(15)
C132 0.23(3) 0.20(3) 0.080(16) 0.07(3) -0.02(2) -0.004(16)
C133 0.16(3) 0.23(3) 0.11(2) 0.06(2) -0.055(18) -0.04(2)
C134 0.113(15) 0.16(2) 0.099(15) 0.041(14) -0.045(12) -0.026(14)
C135 0.064(8) 0.036(6) 0.066(8) -0.002(5) -0.008(7) -0.006(6)
C136 0.072(9) 0.043(7) 0.076(10) 0.001(6) -0.026(8) -0.003(7)
C137 0.048(7) 0.059(8) 0.075(9) 0.008(6) -0.006(6) -0.022(7)
C138 0.085(10) 0.058(9) 0.090(11) -0.018(7) -0.017(8) -0.024(8)
C139 0.077(11) 0.104(14) 0.095(13) -0.014(9) 0.003(10) 0.002(11)
C140 0.073(10) 0.098(13) 0.077(11) -0.003(9) 0.006(8) -0.015(10)
C141 0.113(13) 0.070(11) 0.085(12) -0.013(10) -0.010(10) -0.026(9)
C142 0.063(8) 0.056(8) 0.085(10) -0.008(6) 0.014(7) -0.015(8)
C143 0.053(7) 0.056(8) 0.072(9) -0.012(6) -0.020(7) -0.010(7)
C144 0.048(7) 0.061(8) 0.061(8) -0.018(6) -0.010(6) -0.002(6)
C145 0.044(7) 0.049(8) 0.065(10) -0.014(5) -0.005(7) -0.002(7)
C146 0.066(11) 0.071(12) 0.070(12) -0.011(8) 0.007(10) -0.004(10)
C147 0.091(15) 0.102(17) 0.064(12) -0.010(12) 0.005(11) -0.018(12)
C148 0.079(12) 0.083(17) 0.108(19) -0.022(12) 0.036(14) -0.022(15)
C149 0.050(11) 0.123(19) 0.113(19) 0.009(11) 0.019(11) -0.038(15)
C150 0.047(11) 0.113(18) 0.104(16) 0.013(11) -0.008(11) -0.027(14)
C445 0.044(7) 0.049(8) 0.065(10) -0.014(5) -0.005(7) -0.002(7)
C446 0.066(11) 0.071(12) 0.070(12) -0.011(8) 0.007(10) -0.004(10)
C447 0.091(15) 0.102(17) 0.064(12) -0.010(12) 0.005(11) -0.018(12)
C448 0.079(12) 0.083(17) 0.108(19) -0.022(12) 0.036(14) -0.022(15)
C449 0.050(11) 0.123(19) 0.113(19) 0.009(11) 0.019(11) -0.038(15)
C450 0.08(2) 0.10(2) 0.08(2) 0.004(18) -0.015(17) -0.007(18)
C151 0.049(7) 0.049(8) 0.089(10) -0.011(6) -0.011(7) -0.006(7)
C152 0.050(8) 0.056(9) 0.116(13) -0.011(6) -0.022(8) -0.014(9)
C153 0.049(8) 0.084(12) 0.137(16) 0.001(7) -0.021(9) -0.046(11)
C154 0.094(13) 0.134(18) 0.114(16) 0.016(12) 0.000(12) -0.051(14)
C155 0.125(18) 0.19(3) 0.128(18) 0.007(17) -0.019(15) -0.083(18)
C156 0.145(16) 0.179(18) 0.165(17) -0.013(14) -0.018(14) -0.085(15)
C157 0.100(15) 0.112(17) 0.20(3) 0.037(12) -0.015(16) -0.080(18)
C158 0.090(11) 0.101(12) 0.154(14) 0.015(9) -0.033(10) -0.052(11)
C159 0.045(7) 0.057(8) 0.080(10) -0.006(6) -0.021(7) -0.016(7)
C160 0.059(8) 0.082(11) 0.080(11) 0.005(7) -0.027(8) -0.012(9)
C161 0.065(8) 0.074(10) 0.074(10) 0.005(7) -0.016(7) -0.030(8)
C162 0.101(12) 0.090(13) 0.092(12) 0.024(9) -0.041(10) -0.032(10)
C163 0.18(2) 0.125(19) 0.099(16) 0.047(17) -0.059(16) -0.062(15)
C164 0.123(18) 0.20(3) 0.13(2) 0.039(19) -0.011(16) -0.11(2)
C165 0.139(18) 0.15(2) 0.089(15) -0.019(15) -0.005(12) -0.033(14)
C166 0.091(12) 0.120(15) 0.084(12) -0.019(11) -0.006(10) -0.033(12)
C167 0.053(7) 0.054(8) 0.075(9) -0.014(6) -0.007(6) -0.007(7)
C168 0.088(10) 0.078(10) 0.058(9) -0.012(8) 0.001(8) -0.016(8)
C169 0.090(12) 0.118(16) 0.077(12) -0.006(11) -0.006(9) -0.008(11)
C170 0.106(13) 0.085(13) 0.081(12) 0.004(10) -0.004(10) 0.019(10)
C171 0.110(14) 0.058(10) 0.121(16) 0.006(9) -0.014(12) -0.002(11)
C172 0.090(11) 0.047(9) 0.115(13) -0.006(7) -0.012(9) -0.002(9)
C173 0.069(9) 0.057(9) 0.105(12) 0.012(7) -0.013(9) -0.015(8)
C174 0.063(9) 0.096(12) 0.106(13) -0.022(8) 0.007(9) -0.009(10)
C175 0.059(12) 0.15(2) 0.21(3) -0.028(13) 0.016(14) -0.04(2)
C176 0.072(16) 0.22(4) 0.21(4) 0.019(18) -0.001(18) -0.05(3)
C177 0.11(2) 0.20(3) 0.18(3) 0.06(2) -0.051(18) -0.03(2)
C178 0.070(11) 0.131(17) 0.130(16) -0.011(11) -0.002(11) 0.000(13)
C179 0.063(8) 0.045(7) 0.079(9) 0.004(6) -0.016(7) -0.004(7)
C180 0.062(8) 0.063(9) 0.098(12) 0.002(7) -0.003(8) -0.026(8)
C181 0.070(10) 0.086(11) 0.120(14) -0.026(8) -0.031(9) -0.028(10)
C182 0.086(11) 0.091(13) 0.090(12) 0.009(9) -0.006(9) -0.022(10)
C183 0.081(10) 0.071(11) 0.091(12) -0.010(8) 0.002(9) -0.015(9)
C184 0.079(10) 0.063(9) 0.081(10) -0.018(7) -0.002(8) -0.015(8)
C185 0.074(9) 0.052(8) 0.099(11) -0.004(7) -0.037(8) -0.005(8)
C186 0.112(7) 0.119(8) 0.117(7) -0.014(5) -0.020(5) -0.015(5)
C187 0.121(13) 0.148(15) 0.120(13) -0.036(12) -0.035(11) 0.037(11)
C188 0.119(16) 0.109(15) 0.101(14) -0.036(12) -0.019(12) 0.014(12)
C189 0.057(9) 0.083(11) 0.147(16) -0.022(8) -0.019(10) -0.030(11)
C190 0.064(9) 0.067(9) 0.101(11) -0.006(7) -0.027(8) 0.008(8)
C191 0.052(9) 0.044(8) 0.091(10) 0.002(7) -0.025(7) -0.015(7)
C192 0.079(10) 0.053(9) 0.103(17) -0.017(8) -0.039(12) -0.008(11)
C193 0.099(16) 0.081(13) 0.16(3) -0.005(12) -0.065(19) -0.042(18)
C194 0.086(12) 0.103(18) 0.17(2) -0.013(12) -0.038(12) -0.077(16)
C195 0.115(14) 0.083(13) 0.109(17) 0.000(11) -0.023(13) -0.020(13)
C196 0.067(10) 0.042(8) 0.083(14) 0.003(7) -0.015(10) -0.037(10)
C491 0.052(9) 0.044(8) 0.091(10) 0.002(7) -0.025(7) -0.015(7)
C492 0.079(10) 0.053(9) 0.103(17) -0.017(8) -0.039(12) -0.008(11)
C493 0.099(16) 0.081(13) 0.16(3) -0.005(12) -0.065(19) -0.042(18)
C494 0.086(12) 0.103(18) 0.17(2) -0.013(12) -0.038(12) -0.077(16)
C495 0.115(14) 0.083(13) 0.109(17) 0.000(11) -0.023(13) -0.020(13)
C496 0.067(10) 0.042(8) 0.083(14) 0.003(7) -0.015(10) -0.037(10)
C197 0.051(8) 0.075(10) 0.099(11) 0.008(7) -0.038(8) -0.019(9)
C198 0.089(13) 0.081(11) 0.121(19) -0.010(10) -0.012(14) -0.046(14)
C199 0.115(15) 0.106(16) 0.13(2) -0.013(12) -0.023(16) -0.042(16)
C200 0.11(2) 0.08(2) 0.15(2) 0.014(18) 0.011(18) -0.045(19)
C201 0.12(3) 0.12(2) 0.11(2) 0.03(2) -0.031(19) -0.028(19)
C202 0.101(16) 0.072(11) 0.095(17) -0.005(12) -0.006(12) -0.006(12)
C497 0.051(8) 0.075(10) 0.099(11) 0.008(7) -0.038(8) -0.019(9)
C498 0.089(13) 0.081(11) 0.121(19) -0.010(10) -0.012(14) -0.046(14)
C499 0.115(15) 0.106(16) 0.13(2) -0.013(12) -0.023(16) -0.042(16)
C500 0.11(2) 0.08(2) 0.15(2) 0.014(18) 0.011(18) -0.045(19)
C501 0.12(3) 0.12(2) 0.11(2) 0.03(2) -0.031(19) -0.028(19)
C502 0.101(16) 0.072(11) 0.095(17) -0.005(12) -0.006(12) -0.006(12)
C203 0.038(10) 0.049(8) 0.058(8) -0.016(7) -0.007(8) -0.005(7)
C204 0.050(10) 0.084(16) 0.090(13) -0.026(9) 0.002(9) -0.035(12)
C205 0.066(11) 0.078(15) 0.077(12) -0.020(9) 0.000(9) -0.039(11)
C206 0.048(12) 0.091(14) 0.068(11) -0.001(10) -0.007(9) -0.003(10)
C207 0.122(15) 0.062(11) 0.104(13) -0.039(11) 0.009(12) -0.012(10)
C208 0.14(2) 0.071(13) 0.063(12) -0.051(15) 0.017(13) -0.027(10)
C503 0.038(10) 0.049(8) 0.058(8) -0.016(7) -0.007(8) -0.005(7)
C504 0.050(10) 0.084(16) 0.090(13) -0.026(9) 0.002(9) -0.035(12)
C505 0.066(11) 0.078(15) 0.077(12) -0.020(9) 0.000(9) -0.039(11)
C506 0.048(12) 0.091(14) 0.068(11) -0.001(10) -0.007(9) -0.003(10)
C507 0.122(15) 0.062(11) 0.104(13) -0.039(11) 0.009(12) -0.012(10)
C508 0.14(2) 0.071(13) 0.063(12) -0.051(15) 0.017(13) -0.027(10)
C209 0.055(7) 0.043(7) 0.084(10) -0.013(6) -0.008(7) -0.005(6)
C210 0.064(9) 0.081(10) 0.075(10) -0.014(7) -0.015(7) -0.022(8)
C211 0.059(9) 0.095(12) 0.106(13) 0.003(8) -0.007(9) -0.031(10)
C212 0.106(14) 0.081(12) 0.096(13) 0.012(10) -0.050(11) -0.017(10)
C213 0.116(14) 0.093(12) 0.066(10) -0.027(11) -0.032(10) 0.002(9)
C214 0.071(9) 0.079(10) 0.064(9) -0.003(7) -0.012(7) -0.008(8)
C215 0.078(9) 0.049(8) 0.077(9) 0.001(7) -0.001(7) -0.026(7)
C216 0.110(13) 0.058(10) 0.105(12) -0.011(9) -0.005(10) -0.034(9)
C217 0.18(2) 0.084(14) 0.119(16) 0.012(14) -0.011(15) -0.048(12)
C218 0.16(2) 0.070(13) 0.116(17) 0.002(13) 0.017(15) -0.029(12)
C219 0.20(2) 0.068(13) 0.105(15) 0.026(13) -0.011(15) -0.030(11)
C220 0.133(15) 0.064(10) 0.085(11) 0.001(10) -0.021(10) -0.018(9)
N1 0.146(10) 0.145(10) 0.143(10) -0.004(8) -0.016(8) -0.025(8)
C221 0.207(16) 0.212(16) 0.228(16) -0.014(10) -0.025(10) -0.044(10)
C222 0.24(2) 0.25(2) 0.23(2) -0.032(17) -0.001(16) -0.074(17)
C224 0.28(2) 0.28(2) 0.28(2) -0.016(10) -0.025(10) -0.052(10)
C225 0.24(2) 0.27(2) 0.32(2) -0.007(18) -0.026(18) 0.013(18)
C223 0.254(19) 0.260(19) 0.260(19) -0.022(10) -0.026(10) -0.069(10)
Cl3 0.232(14) 0.45(3) 0.47(3) -0.056(15) 0.033(15) -0.23(2)
C527 0.186(19) 0.158(18) 0.172(18) 0.009(15) 0.017(15) 0.003(15)
C226 0.30(2) 0.31(2) 0.31(2) -0.010(10) -0.035(10) -0.060(11)
C227 0.186(19) 0.158(18) 0.172(18) 0.009(15) 0.017(15) 0.003(15)
Cl3B 0.232(14) 0.45(3) 0.47(3) -0.056(15) 0.033(15) -0.23(2)
Sb1A 0.0930(15) 0.076(2) 0.0720(11) 0.0159(13) -0.0177(10) -0.0177(12)
F1A 0.246(17) 0.085(10) 0.159(14) 0.009(11) -0.071(12) -0.036(9)
F2A 0.172(14) 0.145(17) 0.125(10) 0.012(11) -0.030(9) -0.082(10)
F3A 0.137(8) 0.171(10) 0.172(10) -0.026(7) -0.001(7) -0.049(8)
F4A 0.125(14) 0.172(13) 0.113(10) 0.014(11) -0.024(9) -0.069(9)
F5A 0.112(11) 0.34(3) 0.18(2) 0.007(14) -0.025(12) -0.08(2)
F6A 0.33(2) 0.120(11) 0.166(14) 0.069(13) -0.071(14) -0.013(10)
Sb1B 0.0930(15) 0.076(2) 0.0720(11) 0.0159(13) -0.0177(10) -0.0177(12)
F1B 0.246(17) 0.085(10) 0.159(14) 0.009(11) -0.071(12) -0.036(9)
F2B 0.172(14) 0.145(17) 0.125(10) 0.012(11) -0.030(9) -0.082(10)
F3B 0.137(8) 0.171(10) 0.172(10) -0.026(7) -0.001(7) -0.049(8)
F4B 0.125(14) 0.172(13) 0.113(10) 0.014(11) -0.024(9) -0.069(9)
F5B 0.112(11) 0.34(3) 0.18(2) 0.007(14) -0.025(12) -0.08(2)
F6B 0.33(2) 0.120(11) 0.166(14) 0.069(13) -0.071(14) -0.013(10)
Sb2A 0.115(3) 0.0837(17) 0.1269(13) -0.0147(13) -0.0081(17) -0.0162(12)
F7A 0.207(19) 0.103(13) 0.29(3) -0.029(12) -0.071(17) -0.004(14)
F8A 0.119(13) 0.26(3) 0.47(4) 0.085(15) -0.118(17) -0.16(3)
F9A 0.186(16) 0.24(3) 0.134(16) -0.050(18) 0.030(14) -0.029(15)
F10A 0.25(2) 0.161(19) 0.31(2) 0.009(17) -0.121(19) 0.006(19)
F11A 0.40(4) 0.31(4) 0.17(2) -0.05(3) 0.08(2) -0.04(2)
F12A 0.34(2) 0.117(13) 0.33(3) -0.092(15) -0.07(2) -0.094(16)
Sb2B 0.115(3) 0.0837(17) 0.1269(13) -0.0147(13) -0.0081(17) -0.0162(12)
F7B 0.207(19) 0.103(13) 0.29(3) -0.029(12) -0.071(17) -0.004(14)
F8B 0.119(13) 0.26(3) 0.47(4) 0.085(15) -0.118(17) -0.16(3)
F9B 0.186(16) 0.24(3) 0.134(16) -0.050(18) 0.030(14) -0.029(15)
F10B 0.25(2) 0.161(19) 0.31(2) 0.009(17) -0.121(19) 0.006(19)
F11B 0.40(4) 0.31(4) 0.17(2) -0.05(3) 0.08(2) -0.04(2)
F12B 0.34(2) 0.117(13) 0.33(3) -0.092(15) -0.07(2) -0.094(16)
Sb3A 0.0970(10) 0.0954(11) 0.0921(18) 0.0038(8) -0.0131(10) -0.0363(12)
F13A 0.158(13) 0.219(18) 0.146(12) 0.020(11) -0.071(10) -0.050(11)
F14A 0.177(14) 0.171(13) 0.103(9) -0.041(11) -0.011(9) -0.044(8)
F15A 0.108(9) 0.141(11) 0.158(12) 0.016(8) -0.005(8) -0.069(9)
F16A 0.251(18) 0.195(17) 0.154(14) -0.102(15) 0.016(13) -0.069(12)
F17A 0.164(11) 0.126(10) 0.132(11) 0.000(8) 0.013(9) -0.036(9)
F18A 0.123(9) 0.146(11) 0.155(11) 0.055(8) -0.046(8) -0.046(9)
Sb3B 0.0970(10) 0.0954(11) 0.0921(18) 0.0038(8) -0.0131(10) -0.0363(12)
F13B 0.158(13) 0.219(18) 0.146(12) 0.020(11) -0.071(10) -0.050(11)
F14B 0.177(14) 0.171(13) 0.103(9) -0.041(11) -0.011(9) -0.044(8)
F15B 0.108(9) 0.141(11) 0.158(12) 0.016(8) -0.005(8) -0.069(9)
F16B 0.251(18) 0.195(17) 0.154(14) -0.102(15) 0.016(13) -0.069(12)
F17B 0.164(11) 0.126(10) 0.132(11) 0.000(8) 0.013(9) -0.036(9)
F18B 0.123(9) 0.146(11) 0.155(11) 0.055(8) -0.046(8) -0.046(9)
Sb4A 0.1218(16) 0.083(2) 0.1248(15) -0.0155(15) -0.0080(12) -0.0060(14)
F19A 0.117(14) 0.25(3) 0.38(3) 0.025(15) -0.086(16) -0.07(2)
F20A 0.273(14) 0.286(15) 0.258(14) -0.049(9) -0.037(9) -0.066(9)
F21A 0.26(2) 0.168(18) 0.39(3) 0.009(16) -0.12(2) -0.082(19)
F22A 0.228(19) 0.31(3) 0.147(13) -0.071(18) -0.005(13) 0.033(15)
F23A 0.50(6) 0.120(17) 0.28(3) -0.04(3) -0.04(3) -0.022(17)
F24A 0.22(2) 0.26(3) 0.31(3) -0.051(19) -0.04(2) -0.14(2)
Sb4B 0.1218(16) 0.083(2) 0.1248(15) -0.0155(15) -0.0080(12) -0.0060(14)
F19B 0.117(14) 0.25(3) 0.38(3) 0.025(15) -0.086(16) -0.07(2)
F20B 0.273(14) 0.286(15) 0.258(14) -0.049(9) -0.037(9) -0.066(9)
F21B 0.26(2) 0.168(18) 0.39(3) 0.009(16) -0.12(2) -0.082(19)
F22B 0.228(19) 0.31(3) 0.147(13) -0.071(18) -0.005(13) 0.033(15)
F23B 0.50(6) 0.120(17) 0.28(3) -0.04(3) -0.04(3) -0.022(17)
F24B 0.22(2) 0.26(3) 0.31(3) -0.051(19) -0.04(2) -0.14(2)

loop_
_atom_type_symbol
_atom_type_description
_atom_type_scat_dispersion_real
_atom_type_scat_dispersion_imag
_atom_type_scat_source
C C 0.0033 0.0016 'International Tables Vol C Tables 4.2.6.8 and 6.1.1.4'
H H 0.0000 0.0000 'International Tables Vol C Tables 4.2.6.8 and 6.1.1.4'
N N 0.0061 0.0033 'International Tables Vol C Tables 4.2.6.8 and 6.1.1.4'
F F 0.0171 0.0103 'International Tables Vol C Tables 4.2.6.8 and 6.1.1.4'
P P 0.1023 0.0942 'International Tables Vol C Tables 4.2.6.8 and 6.1.1.4'
Ag Ag -0.8971 1.1015 'International Tables Vol C Tables 4.2.6.8 and 6.1.1.4'
Sb Sb -0.5866 1.5461 'International Tables Vol C Tables 4.2.6.8 and 6.1.1.4'
Cl Cl 0.1484 0.1585 'International Tables Vol C Tables 4.2.6.8 and 6.1.1.4'

loop_
_geom_angle_atom_site_label_1
_geom_angle_atom_site_label_2
_geom_angle_atom_site_label_3
_geom_angle_site_symmetry_1
_geom_angle_site_symmetry_3
_geom_angle
C1 Ag1 C9 . . 123.2(5)
C1 Ag1 C17 . . 126.5(5)
C9 Ag1 C17 . . 102.9(5)
C1 Ag1 Ag2 . . 48.2(4)
C9 Ag1 Ag2 . . 154.2(3)
C17 Ag1 Ag2 . . 98.9(3)
C1 Ag1 Ag3 . . 49.1(3)
C9 Ag1 Ag3 . . 93.4(3)
C17 Ag1 Ag3 . . 158.9(4)
Ag2 Ag1 Ag3 . . 62.45(3)
C1 Ag1 Ag5 . . 143.1(4)
C9 Ag1 Ag5 . . 92.1(4)
C17 Ag1 Ag5 . . 40.9(4)
Ag2 Ag1 Ag5 . . 95.42(4)
Ag3 Ag1 Ag5 . . 126.42(4)
C1 Ag1 Ag4 . . 138.3(3)
C9 Ag1 Ag4 . . 37.5(4)
C17 Ag1 Ag4 . . 94.6(3)
Ag2 Ag1 Ag4 . . 127.37(4)
Ag3 Ag1 Ag4 . . 90.19(4)
Ag5 Ag1 Ag4 . . 64.41(3)
C1 Ag2 C33 . 2_666 124.8(5)
C1 Ag2 C25 . . 128.5(5)
C33 Ag2 C25 2_666 . 99.7(4)
C1 Ag2 Ag1 . . 48.8(4)
C33 Ag2 Ag1 2_666 . 157.9(3)
C25 Ag2 Ag1 . . 97.9(3)
C1 Ag2 Ag3 . . 48.1(3)
C33 Ag2 Ag3 2_666 . 98.9(3)
C25 Ag2 Ag3 . . 154.8(3)
Ag1 Ag2 Ag3 . . 60.54(3)
C1 Ag2 Ag4 . 2_666 140.0(3)
C33 Ag2 Ag4 2_666 2_666 40.9(4)
C25 Ag2 Ag4 . 2_666 90.1(3)
Ag1 Ag2 Ag4 . 2_666 126.13(4)
Ag3 Ag2 Ag4 . 2_666 92.86(4)
C1 Ag2 Ag6 . . 142.3(4)
C33 Ag2 Ag6 2_666 . 91.3(4)
C25 Ag2 Ag6 . . 39.5(4)
Ag1 Ag2 Ag6 . . 93.83(4)
Ag3 Ag2 Ag6 . . 123.36(4)
Ag4 Ag2 Ag6 2_666 . 61.02(4)
C49 Ag3 C1 2_666 . 124.9(5)
C49 Ag3 C41 2_666 2_666 104.8(5)
C1 Ag3 C41 . 2_666 120.8(5)
C49 Ag3 Ag1 2_666 . 101.5(4)
C1 Ag3 Ag1 . . 46.6(4)
C41 Ag3 Ag1 2_666 . 151.7(3)
C49 Ag3 Ag6 2_666 2_666 42.9(4)
C1 Ag3 Ag6 . 2_666 139.4(4)
C41 Ag3 Ag6 2_666 2_666 98.3(4)
Ag1 Ag3 Ag6 . 2_666 93.79(4)
C49 Ag3 Ag2 2_666 . 158.0(4)
C1 Ag3 Ag2 . . 45.2(4)
C41 Ag3 Ag2 2_666 . 95.7(3)
Ag1 Ag3 Ag2 . . 57.01(3)
Ag6 Ag3 Ag2 2_666 . 127.00(5)
C49 Ag3 Ag5 2_666 2_666 96.8(4)
C1 Ag3 Ag5 . 2_666 137.8(4)
C41 Ag3 Ag5 2_666 2_666 40.7(4)
Ag1 Ag3 Ag5 . 2_666 125.77(5)
Ag6 Ag3 Ag5 2_666 2_666 67.25(3)
Ag2 Ag3 Ag5 . 2_666 93.63(4)
C9 Ag4 C33 . . 170.1(5)
C9 Ag4 Ag8 . . 124.3(4)
C33 Ag4 Ag8 . . 53.1(3)
C9 Ag4 Ag9 . . 50.1(3)
C33 Ag4 Ag9 . . 127.8(3)
Ag8 Ag4 Ag9 . . 157.93(5)
C9 Ag4 Ag2 . 2_666 143.0(4)
C33 Ag4 Ag2 . 2_666 46.3(3)
Ag8 Ag4 Ag2 . 2_666 82.59(4)
Ag9 Ag4 Ag2 . 2_666 113.94(4)
C9 Ag4 Ag6 . 2_666 90.9(4)
C33 Ag4 Ag6 . 2_666 94.5(3)
Ag8 Ag4 Ag6 . 2_666 142.39(5)
Ag9 Ag4 Ag6 . 2_666 55.34(3)
Ag2 Ag4 Ag6 2_666 2_666 59.90(3)
C9 Ag4 Ag1 . . 44.5(3)
C33 Ag4 Ag1 . . 144.3(3)
Ag8 Ag4 Ag1 . . 109.47(4)
Ag9 Ag4 Ag1 . . 80.82(4)
Ag2 Ag4 Ag1 2_666 . 106.44(4)
Ag6 Ag4 Ag1 2_666 . 85.54(4)
C41 Ag5 C17 . . 165.4(6)
C41 Ag5 Ag7 . . 122.7(4)
C17 Ag5 Ag7 . . 52.8(3)
C41 Ag5 Ag8 . . 50.9(3)
C17 Ag5 Ag8 . . 126.2(4)
Ag7 Ag5 Ag8 . . 156.28(5)
C41 Ag5 Ag3 . 2_666 47.5(4)
C17 Ag5 Ag3 . 2_666 145.0(4)
Ag7 Ag5 Ag3 . 2_666 108.23(4)
Ag8 Ag5 Ag3 . 2_666 83.50(4)
C41 Ag5 Ag1 . . 145.5(4)
C17 Ag5 Ag1 . . 48.1(4)
Ag7 Ag5 Ag1 . . 84.60(4)
Ag8 Ag5 Ag1 . . 112.09(4)
Ag3 Ag5 Ag1 2_666 . 107.49(4)
C25 Ag6 C49 . . 161.8(5)
C25 Ag6 Ag9 . 2_666 128.9(3)
C49 Ag6 Ag9 . 2_666 51.7(4)
C25 Ag6 Ag7 . . 51.4(4)
C49 Ag6 Ag7 . . 118.2(4)
Ag9 Ag6 Ag7 2_666 . 153.12(5)
C25 Ag6 Ag3 . 2_666 144.8(3)
C49 Ag6 Ag3 . 2_666 47.8(3)
Ag9 Ag6 Ag3 2_666 2_666 82.87(4)
Ag7 Ag6 Ag3 . 2_666 108.44(4)
C25 Ag6 Ag2 . . 46.9(3)
C49 Ag6 Ag2 . . 151.3(3)
Ag9 Ag6 Ag2 2_666 . 117.07(5)
Ag7 Ag6 Ag2 . . 82.92(4)
Ag3 Ag6 Ag2 2_666 . 109.35(4)
C25 Ag6 Ag4 . 2_666 94.1(4)
C49 Ag6 Ag4 . 2_666 99.4(4)
Ag9 Ag6 Ag4 2_666 2_666 59.39(4)
Ag7 Ag6 Ag4 . 2_666 141.61(5)
Ag3 Ag6 Ag4 2_666 2_666 90.48(4)
Ag2 Ag6 Ag4 . 2_666 59.07(3)
C17 Ag7 C25 . . 99.5(5)
C17 Ag7 P1 . . 131.5(4)
C25 Ag7 P1 . . 129.0(3)
C17 Ag7 C26 . . 101.3(5)
C25 Ag7 C26 . . 27.8(4)
P1 Ag7 C26 . . 121.9(3)
C17 Ag7 Ag5 . . 44.3(4)
C25 Ag7 Ag5 . . 98.2(3)
P1 Ag7 Ag5 . . 115.87(9)
C26 Ag7 Ag5 . . 119.1(3)
C17 Ag7 Ag6 . . 99.4(4)
C25 Ag7 Ag6 . . 42.6(4)
P1 Ag7 Ag6 . . 114.23(10)
C26 Ag7 Ag6 . . 70.2(3)
Ag5 Ag7 Ag6 . . 70.36(4)
C41 Ag8 P2 . . 135.8(4)
C41 Ag8 C33 . . 102.3(4)
P2 Ag8 C33 . . 121.8(3)
C41 Ag8 C42 . . 27.7(4)
P2 Ag8 C42 . . 123.6(3)
C33 Ag8 C42 . . 106.3(4)
C41 Ag8 Ag4 . . 99.7(4)
P2 Ag8 Ag4 . . 112.76(10)
C33 Ag8 Ag4 . . 44.5(4)
C42 Ag8 Ag4 . . 122.2(3)
C41 Ag8 Ag5 . . 43.1(4)
P2 Ag8 Ag5 . . 121.65(9)
C33 Ag8 Ag5 . . 100.9(3)
C42 Ag8 Ag5 . . 70.1(3)
Ag4 Ag8 Ag5 . . 70.65(4)
C49 Ag9 C9 2_666 . 101.3(4)
C49 Ag9 P3 2_666 . 132.5(3)
C9 Ag9 P3 . . 126.3(3)
C49 Ag9 C10 2_666 . 106.8(4)
C9 Ag9 C10 . . 27.6(4)
P3 Ag9 C10 . . 115.5(3)
C49 Ag9 Ag6 2_666 2_666 44.6(4)
C9 Ag9 Ag6 . 2_666 92.6(3)
P3 Ag9 Ag6 . 2_666 123.15(11)
C10 Ag9 Ag6 . 2_666 115.9(3)
C49 Ag9 Ag4 2_666 . 98.9(4)
C9 Ag9 Ag4 . . 41.1(4)
P3 Ag9 Ag4 . . 115.85(10)
C10 Ag9 Ag4 . . 68.0(4)
Ag6 Ag9 Ag4 2_666 . 65.28(4)
C111 Ag10 C119 . . 125.7(5)
C111 Ag10 C127 . . 118.7(5)
C119 Ag10 C127 . . 108.6(5)
C111 Ag10 Ag13 . . 143.7(3)
C119 Ag10 Ag13 . . 45.2(4)
C127 Ag10 Ag13 . . 94.1(4)
C111 Ag10 Ag12 . . 47.9(3)
C119 Ag10 Ag12 . . 100.7(4)
C127 Ag10 Ag12 . . 147.0(4)
Ag13 Ag10 Ag12 . . 96.13(4)
C111 Ag10 Ag11 . . 45.3(3)
C119 Ag10 Ag11 . . 157.6(4)
C127 Ag10 Ag11 . . 91.4(4)
Ag13 Ag10 Ag11 . . 125.63(5)
Ag12 Ag10 Ag11 . . 57.45(3)
C111 Ag10 Ag14 . . 132.8(3)
C119 Ag10 Ag14 . . 101.0(4)
C127 Ag10 Ag14 . . 37.1(4)
Ag13 Ag10 Ag14 . . 66.03(4)
Ag12 Ag10 Ag14 . . 123.14(4)
Ag11 Ag10 Ag14 . . 88.81(4)
C111 Ag11 C135 . . 123.1(5)
C111 Ag11 C143 . 2_557 127.1(5)
C135 Ag11 C143 . 2_557 103.4(4)
C111 Ag11 Ag12 . . 49.8(3)
C135 Ag11 Ag12 . . 159.6(3)
C143 Ag11 Ag12 2_557 . 93.3(3)
C111 Ag11 Ag10 . . 47.5(3)
C135 Ag11 Ag10 . . 100.2(3)
C143 Ag11 Ag10 2_557 . 149.8(3)
Ag12 Ag11 Ag10 . . 60.36(3)
C111 Ag11 Ag15 . . 140.9(3)
C135 Ag11 Ag15 . . 40.7(3)
C143 Ag11 Ag15 2_557 . 90.6(3)
Ag12 Ag11 Ag15 . . 128.84(4)
Ag10 Ag11 Ag15 . . 95.15(4)
C111 Ag11 Ag13 . 2_557 141.5(3)
C135 Ag11 Ag13 . 2_557 93.7(3)
C143 Ag11 Ag13 2_557 2_557 38.9(4)
Ag12 Ag11 Ag13 . 2_557 91.85(4)
Ag10 Ag11 Ag13 . 2_557 121.36(4)
Ag15 Ag11 Ag13 . 2_557 61.82(3)
C111 Ag12 C151 . 2_557 129.1(5)
C111 Ag12 C159 . 2_557 125.7(5)
C151 Ag12 C159 2_557 2_557 99.3(4)
C111 Ag12 C160 . 2_557 110.2(5)
C151 Ag12 C160 2_557 2_557 99.2(4)
C159 Ag12 C160 2_557 2_557 27.4(4)
C111 Ag12 Ag11 . . 47.7(3)
C151 Ag12 Ag11 2_557 . 102.3(3)
C159 Ag12 Ag11 2_557 . 151.8(3)
C160 Ag12 Ag11 2_557 . 156.5(3)
C111 Ag12 Ag10 . . 48.3(3)
C151 Ag12 Ag10 2_557 . 161.8(3)
C159 Ag12 Ag10 2_557 . 93.0(3)
C160 Ag12 Ag10 2_557 . 97.8(3)
Ag11 Ag12 Ag10 . . 62.19(4)
C111 Ag12 Ag14 . 2_557 144.7(3)
C151 Ag12 Ag14 2_557 2_557 42.9(4)
C159 Ag12 Ag14 2_557 2_557 86.4(3)
C160 Ag12 Ag14 2_557 2_557 105.0(3)
Ag11 Ag12 Ag14 . 2_557 97.20(4)
Ag10 Ag12 Ag14 . 2_557 125.68(5)
C143 Ag13 C119 . . 159.6(5)
C143 Ag13 Ag10 . . 146.7(3)
C119 Ag13 Ag10 . . 51.2(4)
C143 Ag13 Ag18 . . 122.7(3)
C119 Ag13 Ag18 . . 51.2(4)
Ag10 Ag13 Ag18 . . 86.87(4)
C143 Ag13 Ag17 . . 51.8(3)
C119 Ag13 Ag17 . . 121.5(4)
Ag10 Ag13 Ag17 . . 110.45(4)
Ag18 Ag13 Ag17 . . 150.17(5)
C143 Ag13 Ag11 . 2_557 45.4(3)
C119 Ag13 Ag11 . 2_557 152.1(4)
Ag10 Ag13 Ag11 . 2_557 113.00(4)
Ag18 Ag13 Ag11 . 2_557 111.83(4)
Ag17 Ag13 Ag11 . 2_557 84.33(4)
C143 Ag13 Ag15 . 2_557 91.5(3)
C119 Ag13 Ag15 . 2_557 97.7(4)
Ag10 Ag13 Ag15 . 2_557 92.92(4)
Ag18 Ag13 Ag15 . 2_557 57.40(4)
Ag17 Ag13 Ag15 . 2_557 140.73(4)
Ag11 Ag13 Ag15 2_557 2_557 57.10(3)
C127 Ag14 C151 . . 162.7(5)
C127 Ag14 Ag17 . . 115.9(4)
C151 Ag14 Ag17 . . 54.1(3)
C127 Ag14 Ag16 . . 50.1(4)
C151 Ag14 Ag16 . . 129.5(3)
Ag17 Ag14 Ag16 . . 148.89(5)
C127 Ag14 Ag12 . 2_557 147.3(4)
C151 Ag14 Ag12 . 2_557 50.0(4)
Ag17 Ag14 Ag12 . 2_557 87.11(4)
Ag16 Ag14 Ag12 . 2_557 119.15(5)
C127 Ag14 Ag15 . . 90.5(4)
C151 Ag14 Ag15 . . 102.5(4)
Ag17 Ag14 Ag15 . . 152.18(5)
Ag16 Ag14 Ag15 . . 56.04(3)
Ag12 Ag14 Ag15 2_557 . 65.14(3)
C127 Ag14 Ag10 . . 44.4(4)
C151 Ag14 Ag10 . . 146.0(3)
Ag17 Ag14 Ag10 . . 104.54(4)
Ag16 Ag14 Ag10 . . 83.10(4)
Ag12 Ag14 Ag10 2_557 . 109.82(4)
Ag15 Ag14 Ag10 . . 87.64(4)
C159 Ag15 C135 . . 168.2(5)
C159 Ag15 Ag16 . . 121.6(4)
C135 Ag15 Ag16 . . 52.8(3)
C159 Ag15 Ag18 . 2_557 52.9(3)
C135 Ag15 Ag18 . 2_557 126.9(3)
Ag16 Ag15 Ag18 . 2_557 156.09(5)
C159 Ag15 Ag11 . . 143.6(3)
C135 Ag15 Ag11 . . 48.1(3)
Ag16 Ag15 Ag11 . . 84.15(4)
Ag18 Ag15 Ag11 2_557 . 113.27(4)
C159 Ag15 Ag14 . . 86.2(3)
C135 Ag15 Ag14 . . 96.8(3)
Ag16 Ag15 Ag14 . . 57.11(3)
Ag18 Ag15 Ag14 2_557 . 135.53(4)
Ag11 Ag15 Ag14 . . 88.39(4)
C159 Ag15 Ag13 . 2_557 89.7(4)
C135 Ag15 Ag13 . 2_557 99.0(3)
Ag16 Ag15 Ag13 . 2_557 145.22(5)
Ag18 Ag15 Ag13 2_557 2_557 54.93(3)
Ag11 Ag15 Ag13 . 2_557 61.08(3)
Ag14 Ag15 Ag13 . 2_557 116.84(4)
C127 Ag16 C135 . . 98.5(4)
C127 Ag16 P4 . . 136.7(3)
C135 Ag16 P4 . . 124.8(3)
C127 Ag16 Ag15 . . 93.9(4)
C135 Ag16 Ag15 . . 43.4(3)
P4 Ag16 Ag15 . . 117.32(11)
C127 Ag16 Ag14 . . 42.6(4)
C135 Ag16 Ag14 . . 97.9(3)
P4 Ag16 Ag14 . . 121.89(9)
Ag15 Ag16 Ag14 . . 66.85(4)
C151 Ag17 P5 . . 136.0(3)
C151 Ag17 C143 . . 95.9(4)
P5 Ag17 C143 . . 128.1(3)
C151 Ag17 C144 . . 95.5(4)
P5 Ag17 C144 . . 122.5(3)
C143 Ag17 C144 . . 26.7(4)
C151 Ag17 Ag14 . . 45.2(4)
P5 Ag17 Ag14 . . 121.58(9)
C143 Ag17 Ag14 . . 94.1(3)
C144 Ag17 Ag14 . . 112.7(3)
C151 Ag17 Ag13 . . 100.1(3)
P5 Ag17 Ag13 . . 113.36(10)
C143 Ag17 Ag13 . . 41.9(3)
C144 Ag17 Ag13 . . 68.4(3)
Ag14 Ag17 Ag13 . . 69.80(4)
C119 Ag18 P6 . . 141.1(3)
C119 Ag18 C159 . 2_557 99.5(4)
P6 Ag18 C159 . 2_557 119.0(3)
C119 Ag18 Ag13 . . 45.2(4)
P6 Ag18 Ag13 . . 122.45(10)
C159 Ag18 Ag13 2_557 . 92.7(3)
C119 Ag18 Ag15 . 2_557 101.7(4)
P6 Ag18 Ag15 . 2_557 103.43(10)
C159 Ag18 Ag15 2_557 2_557 42.6(3)
Ag13 Ag18 Ag15 . 2_557 67.67(4)
C69 P1 C363 . . 101.5(12)
C69 P1 C57 . . 106.9(6)
C363 P1 C57 . . 108.7(9)
C69 P1 C63 . . 107.1(17)
C57 P1 C63 . . 107.4(13)
C69 P1 Ag7 . . 114.1(4)
C363 P1 Ag7 . . 113.3(9)
C57 P1 Ag7 . . 111.7(5)
C63 P1 Ag7 . . 109.4(14)
C75 P2 C87 . . 105.0(6)
C75 P2 C81 . . 104.9(6)
C87 P2 C81 . . 106.3(6)
C75 P2 Ag8 . . 113.5(4)
C87 P2 Ag8 . . 113.0(4)
C81 P2 Ag8 . . 113.3(4)
C99 P3 C93 . . 107.6(7)
C99 P3 C105 . . 103.6(7)
C93 P3 C105 . . 106.5(7)
C99 P3 Ag9 . . 114.5(5)
C93 P3 Ag9 . . 112.7(4)
C105 P3 Ag9 . . 111.3(4)
C167 P4 C179 . . 106.0(6)
C167 P4 C173 . . 103.5(6)
C179 P4 C173 . . 104.0(7)
C167 P4 Ag16 . . 112.8(5)
C179 P4 Ag16 . . 114.1(4)
C173 P4 Ag16 . . 115.3(5)
C497 P5 C185 . . 107.6(12)
C497 P5 C491 . . 112.(2)
C185 P5 C491 . . 104.8(16)
C185 P5 C197 . . 107.5(11)
C185 P5 C191 . . 107.1(7)
C197 P5 C191 . . 100.9(11)
C497 P5 Ag17 . . 107.4(10)
C185 P5 Ag17 . . 114.1(4)
C491 P5 Ag17 . . 110.8(17)
C197 P5 Ag17 . . 111.6(9)
C191 P5 Ag17 . . 114.6(5)
C203 P6 C215 . . 107.3(6)
C203 P6 C209 . . 107.9(6)
C215 P6 C209 . . 104.9(7)
C215 P6 C503 . . 98.6(13)
C209 P6 C503 . . 97.7(13)
C203 P6 Ag18 . . 110.1(4)
C215 P6 Ag18 . . 112.3(5)
C209 P6 Ag18 . . 114.0(4)
C503 P6 Ag18 . . 126.4(11)
C2 C1 Ag2 . . 137.7(12)
C2 C1 Ag1 . . 137.3(12)
Ag2 C1 Ag1 . . 83.1(5)
C2 C1 Ag3 . . 105.9(11)
Ag2 C1 Ag3 . . 86.7(5)
Ag1 C1 Ag3 . . 84.3(5)
C1 C2 C3 . . 175.4(18)
C1 C2 C303 . . 163.(2)
C4 C3 C8 . . 120.0
C4 C3 C2 . . 120.3(15)
C8 C3 C2 . . 119.4(15)
C3 C4 C5 . . 120.0
C3 C4 H4 . . 120.0
C5 C4 H4 . . 120.0
C6 C5 C4 . . 120.0
C6 C5 H5 . . 120.0
C4 C5 H5 . . 120.0
C5 C6 C7 . . 120.0
C5 C6 H6 . . 120.0
C7 C6 H6 . . 120.0
C6 C7 C8 . . 120.0
C6 C7 H7 . . 120.0
C8 C7 H7 . . 120.0
C7 C8 C3 . . 120.0
C7 C8 H8 . . 120.0
C3 C8 H8 . . 120.0
C304 C303 C308 . . 120.0
C304 C303 C2 . . 117.(2)
C308 C303 C2 . . 123.(3)
C303 C304 C305 . . 120.0
C303 C304 H304 . . 120.0
C305 C304 H304 . . 120.0
C306 C305 C304 . . 120.0
C306 C305 H305 . . 120.0
C304 C305 H305 . . 120.0
C307 C306 C305 . . 120.0
C307 C306 H306 . . 120.0
C305 C306 H306 . . 120.0
C306 C307 C308 . . 120.0
C306 C307 H307 . . 120.0
C308 C307 H307 . . 120.0
C307 C308 C303 . . 120.0
C307 C308 H308 . . 120.0
C303 C308 H308 . . 120.0
C10 C9 Ag4 . . 164.4(12)
C10 C9 Ag1 . . 95.5(9)
Ag4 C9 Ag1 . . 98.0(5)
C10 C9 Ag9 . . 90.3(10)
Ag4 C9 Ag9 . . 88.8(5)
Ag1 C9 Ag9 . . 123.5(6)
C9 C10 C311 . . 164.(3)
C9 C10 C11 . . 175.3(19)
C9 C10 Ag9 . . 62.1(8)
C311 C10 Ag9 . . 122.(3)
C11 C10 Ag9 . . 115.8(12)
C12 C11 C16 . . 120.0
C12 C11 C10 . . 116.2(16)
C16 C11 C10 . . 123.8(16)
C13 C12 C11 . . 120.0
C13 C12 H12 . . 120.0
C11 C12 H12 . . 120.0
C12 C13 C14 . . 120.0
C12 C13 H13 . . 120.0
C14 C13 H13 . . 120.0
C15 C14 C13 . . 120.0
C15 C14 H14 . . 120.0
C13 C14 H14 . . 120.0
C14 C15 C16 . . 120.0
C14 C15 H15 . . 120.0
C16 C15 H15 . . 120.0
C15 C16 C11 . . 120.0
C15 C16 H16 . . 120.0
C11 C16 H16 . . 120.0
C312 C311 C316 . . 120.0
C312 C311 C10 . . 132.(4)
C316 C311 C10 . . 108.(4)
C313 C312 C311 . . 120.0
C313 C312 H312 . . 120.0
C311 C312 H312 . . 120.0
C312 C313 C314 . . 120.0
C312 C313 H313 . . 120.0
C314 C313 H313 . . 120.0
C315 C314 C313 . . 120.0
C315 C314 H314 . . 120.0
C313 C314 H314 . . 120.0
C314 C315 C316 . . 120.0
C314 C315 H315 . . 120.0
C316 C315 H315 . . 120.0
C315 C316 C311 . . 120.0
C315 C316 H316 . . 120.0
C311 C316 H316 . . 120.0
C18 C17 Ag5 . . 171.8(14)
C18 C17 Ag1 . . 95.5(11)
Ag5 C17 Ag1 . . 91.0(5)
C18 C17 Ag7 . . 97.9(10)
Ag5 C17 Ag7 . . 82.9(5)
Ag1 C17 Ag7 . . 121.3(6)
C17 C18 C19 . . 177.6(15)
C20 C19 C24 . . 121.6(16)
C20 C19 C18 . . 122.3(14)
C24 C19 C18 . . 116.1(17)
C19 C20 C21 . . 121.2(17)
C19 C20 H20 . . 119.4
C21 C20 H20 . . 119.4
C20 C21 C22 . . 116.8(19)
C20 C21 H21 . . 121.6
C22 C21 H21 . . 121.6
C23 C22 C21 . . 122.(2)
C23 C22 H22 . . 118.8
C21 C22 H22 . . 118.8
C22 C23 C24 . . 120.(2)
C22 C23 H23 . . 120.2
C24 C23 H23 . . 120.2
C23 C24 C19 . . 118.2(19)
C23 C24 H24 . . 120.9
C19 C24 H24 . . 120.9
C26 C25 Ag6 . . 167.9(12)
C26 C25 Ag2 . . 98.5(10)
Ag6 C25 Ag2 . . 93.6(5)
C26 C25 Ag7 . . 87.1(9)
Ag6 C25 Ag7 . . 85.9(5)
Ag2 C25 Ag7 . . 122.2(5)
C25 C26 C27 . . 177.0(14)
C25 C26 Ag7 . . 65.0(8)
C27 C26 Ag7 . . 112.9(9)
C28 C27 C32 . . 119.7(15)
C28 C27 C26 . . 120.1(13)
C32 C27 C26 . . 120.0(14)
C29 C28 C27 . . 118.5(15)
C29 C28 H28 . . 120.8
C27 C28 H28 . . 120.8
C30 C29 C28 . . 122.4(17)
C30 C29 H29 . . 118.8
C28 C29 H29 . . 118.8
C29 C30 C31 . . 121.5(17)
C29 C30 H30 . . 119.2
C31 C30 H30 . . 119.2
C30 C31 C32 . . 118.7(17)
C30 C31 H31 . . 120.6
C32 C31 H31 . . 120.6
C27 C32 C31 . . 119.0(16)
C27 C32 H32 . . 120.5
C31 C32 H32 . . 120.5
C34 C33 Ag4 . . 168.3(11)
C34 C33 Ag2 . 2_666 97.8(10)
Ag4 C33 Ag2 . 2_666 92.8(5)
C34 C33 Ag8 . . 96.6(10)
Ag4 C33 Ag8 . . 82.5(4)
Ag2 C33 Ag8 2_666 . 119.7(5)
C33 C34 C35 . . 179.0(14)
C40 C35 C36 . . 117.7(16)
C40 C35 C34 . . 120.7(14)
C36 C35 C34 . . 121.5(14)
C35 C36 C37 . . 119.6(18)
C35 C36 H36 . . 120.2
C37 C36 H36 . . 120.2
C36 C37 C38 . . 119.(2)
C36 C37 H37 . . 120.5
C38 C37 H37 . . 120.5
C39 C38 C37 . . 121.(2)
C39 C38 H38 . . 119.4
C37 C38 H38 . . 119.4
C38 C39 C40 . . 118.(2)
C38 C39 H39 . . 121.2
C40 C39 H39 . . 121.2
C39 C40 C35 . . 124.6(19)
C39 C40 H40 . . 117.7
C35 C40 H40 . . 117.7
C42 C41 Ag5 . . 165.2(12)
C42 C41 Ag3 . 2_666 102.2(10)
Ag5 C41 Ag3 . 2_666 91.8(5)
C42 C41 Ag8 . . 90.4(9)
Ag5 C41 Ag8 . . 86.1(5)
Ag3 C41 Ag8 2_666 . 123.2(6)
C41 C42 C43 . . 178.4(14)
C41 C42 Ag8 . . 62.0(8)
C43 C42 Ag8 . . 117.1(9)
C44 C43 C48 . . 115.2(16)
C44 C43 C42 . . 121.4(15)
C48 C43 C42 . . 122.9(14)
C45 C44 C43 . . 127.(2)
C45 C44 H44 . . 116.6
C43 C44 H44 . . 116.6
C44 C45 C46 . . 115.(2)
C44 C45 H45 . . 122.3
C46 C45 H45 . . 122.3
C47 C46 C45 . . 121.(2)
C47 C46 H46 . . 119.6
C45 C46 H46 . . 119.6
C46 C47 C48 . . 121.7(19)
C46 C47 H47 . . 119.1
C48 C47 H47 . . 119.1
C47 C48 C43 . . 120.0(16)
C47 C48 H48 . . 120.0
C43 C48 H48 . . 120.0
C50 C49 Ag6 . . 153.8(12)
C50 C49 Ag3 . 2_666 109.7(10)
Ag6 C49 Ag3 . 2_666 89.3(5)
C50 C49 Ag9 . 2_666 101.2(11)
Ag6 C49 Ag9 . 2_666 83.6(5)
Ag3 C49 Ag9 2_666 2_666 119.8(6)
C49 C50 C51 . . 173.5(17)
C56 C51 C52 . . 118.8(18)
C56 C51 C50 . . 122.6(16)
C52 C51 C50 . . 118.6(17)
C53 C52 C51 . . 124.(2)
C53 C52 H52 . . 118.2
C51 C52 H52 . . 118.2
C52 C53 C54 . . 118.(2)
C52 C53 H53 . . 120.9
C54 C53 H53 . . 120.9
C55 C54 C53 . . 121.(2)
C55 C54 H54 . . 119.3
C53 C54 H54 . . 119.3
C54 C55 C56 . . 118.(2)
C54 C55 H55 . . 120.8
C56 C55 H55 . . 120.8
C51 C56 C55 . . 119.5(19)
C51 C56 H56 . . 120.2
C55 C56 H56 . . 120.2
C58 C57 C62 . . 117.5(14)
C58 C57 P1 . . 120.2(11)
C62 C57 P1 . . 122.3(12)
C57 C58 C59 . . 123.6(18)
C57 C58 H58 . . 118.2
C59 C58 H58 . . 118.2
C60 C59 C58 . . 118.(2)
C60 C59 H59 . . 121.2
C58 C59 H59 . . 121.2
C59 C60 C61 . . 122.2(18)
C59 C60 H60 . . 118.9
C61 C60 H60 . . 118.9
C60 C61 C62 . . 118.8(19)
C60 C61 H61 . . 120.6
C62 C61 H61 . . 120.6
C61 C62 C57 . . 120.2(18)
C61 C62 H62 . . 119.9
C57 C62 H62 . . 119.9
C64 C63 C68 . . 120.0
C64 C63 P1 . . 125.(3)
C68 C63 P1 . . 115.(3)
C63 C64 C65 . . 120.0
C63 C64 H64 . . 120.0
C65 C64 H64 . . 120.0
C66 C65 C64 . . 120.0
C66 C65 H65 . . 120.0
C64 C65 H65 . . 120.0
C67 C66 C65 . . 120.0
C67 C66 H66 . . 120.0
C65 C66 H66 . . 120.0
C66 C67 C68 . . 120.0
C66 C67 H67 . . 120.0
C68 C67 H67 . . 120.0
C67 C68 C63 . . 120.0
C67 C68 H68 . . 120.0
C63 C68 H68 . . 120.0
C364 C363 C368 . . 120.0
C364 C363 P1 . . 112.5(18)
C368 C363 P1 . . 127.4(18)
C365 C364 C363 . . 120.0
C365 C364 H364 . . 120.0
C363 C364 H364 . . 120.0
C364 C365 C366 . . 120.0
C364 C365 H365 . . 120.0
C366 C365 H365 . . 120.0
C367 C366 C365 . . 120.0
C367 C366 H366 . . 120.0
C365 C366 H366 . . 120.0
C368 C367 C366 . . 120.0
C368 C367 H367 . . 120.0
C366 C367 H367 . . 120.0
C367 C368 C363 . . 120.0
C367 C368 H368 . . 120.0
C363 C368 H368 . . 120.0
C74 C69 C70 . . 116.8(12)
C74 C69 P1 . . 124.4(11)
C70 C69 P1 . . 118.7(10)
C71 C70 C69 . . 121.5(13)
C71 C70 H70 . . 119.3
C69 C70 H70 . . 119.3
C70 C71 C72 . . 120.5(15)
C70 C71 H71 . . 119.8
C72 C71 H71 . . 119.8
C71 C72 C73 . . 120.6(16)
C71 C72 H72 . . 119.7
C73 C72 H72 . . 119.7
C74 C73 C72 . . 118.9(15)
C74 C73 H73 . . 120.6
C72 C73 H73 . . 120.6
C73 C74 C69 . . 121.6(15)
C73 C74 H74 . . 119.2
C69 C74 H74 . . 119.2
C76 C75 C80 . . 118.9(12)
C76 C75 P2 . . 118.8(10)
C80 C75 P2 . . 122.3(10)
C75 C76 C77 . . 121.2(14)
C75 C76 H76 . . 119.4
C77 C76 H76 . . 119.4
C78 C77 C76 . . 118.7(17)
C78 C77 H77 . . 120.7
C76 C77 H77 . . 120.7
C79 C78 C77 . . 120.7(17)
C79 C78 H78 . . 119.7
C77 C78 H78 . . 119.7
C78 C79 C80 . . 121.1(16)
C78 C79 H79 . . 119.5
C80 C79 H79 . . 119.5
C79 C80 C75 . . 119.0(14)
C79 C80 H80 . . 120.5
C75 C80 H80 . . 120.5
C86 C81 C82 . . 118.7(14)
C86 C81 P2 . . 123.4(11)
C82 C81 P2 . . 117.3(11)
C83 C82 C81 . . 122.8(16)
C83 C82 H82 . . 118.6
C81 C82 H82 . . 118.6
C82 C83 C84 . . 117.9(18)
C82 C83 H83 . . 121.0
C84 C83 H83 . . 121.0
C85 C84 C83 . . 119.7(16)
C85 C84 H84 . . 120.2
C83 C84 H84 . . 120.2
C84 C85 C86 . . 122.4(17)
C84 C85 H85 . . 118.8
C86 C85 H85 . . 118.8
C81 C86 C85 . . 118.2(16)
C81 C86 H86 . . 120.9
C85 C86 H86 . . 120.9
C92 C87 C88 . . 118.0(13)
C92 C87 P2 . . 118.2(11)
C88 C87 P2 . . 123.6(11)
C89 C88 C87 . . 119.0(15)
C89 C88 H88 . . 120.5
C87 C88 H88 . . 120.5
C90 C89 C88 . . 124.2(16)
C90 C89 H89 . . 117.9
C88 C89 H89 . . 117.9
C89 C90 C91 . . 118.0(16)
C89 C90 H90 . . 121.0
C91 C90 H90 . . 121.0
C92 C91 C90 . . 120.7(16)
C92 C91 H91 . . 119.6
C90 C91 H91 . . 119.6
C91 C92 C87 . . 120.1(15)
C91 C92 H92 . . 120.0
C87 C92 H92 . . 120.0
C98 C93 C94 . . 116.9(15)
C98 C93 P3 . . 119.2(12)
C94 C93 P3 . . 123.9(11)
C95 C94 C93 . . 122.5(16)
C95 C94 H94 . . 118.8
C93 C94 H94 . . 118.8
C94 C95 C96 . . 117.1(17)
C94 C95 H95 . . 121.5
C96 C95 H95 . . 121.5
C97 C96 C95 . . 120.4(19)
C97 C96 H96 . . 119.8
C95 C96 H96 . . 119.8
C96 C97 C98 . . 122.(2)
C96 C97 H97 . . 118.9
C98 C97 H97 . . 118.9
C93 C98 C97 . . 120.6(17)
C93 C98 H98 . . 119.7
C97 C98 H98 . . 119.7
C100 C99 C104 . . 116.9(14)
C100 C99 P3 . . 121.9(11)
C104 C99 P3 . . 121.1(11)
C99 C100 C101 . . 120.5(15)
C99 C100 H100 . . 119.7
C101 C100 H100 . . 119.7
C102 C101 C100 . . 120.3(15)
C102 C101 H101 . . 119.8
C100 C101 H101 . . 119.8
C101 C102 C103 . . 118.4(16)
C101 C102 H102 . . 120.8
C103 C102 H102 . . 120.8
C104 C103 C102 . . 121.6(17)
C104 C103 H103 . . 119.2
C102 C103 H103 . . 119.2
C103 C104 C99 . . 122.2(15)
C103 C104 H104 . . 118.9
C99 C104 H104 . . 118.9
C110 C105 C106 . . 119.8(17)
C110 C105 P3 . . 119.0(15)
C106 C105 P3 . . 121.0(13)
C105 C106 C107 . . 120.1(19)
C105 C106 H106 . . 120.0
C107 C106 H106 . . 120.0
C108 C107 C106 . . 117.(2)
C108 C107 H107 . . 121.5
C106 C107 H107 . . 121.5
C109 C108 C107 . . 125.(3)
C109 C108 H108 . . 117.5
C107 C108 H108 . . 117.5
C108 C109 C110 . . 119.(2)
C108 C109 H109 . . 120.6
C110 C109 H109 . . 120.6
C105 C110 C109 . . 119.(2)
C105 C110 H110 . . 120.3
C109 C110 H110 . . 120.3
C112 C111 Ag11 . . 144.5(11)
C112 C111 Ag12 . . 128.5(12)
Ag11 C111 Ag12 . . 82.5(5)
C112 C111 Ag10 . . 110.4(11)
Ag11 C111 Ag10 . . 87.2(5)
Ag12 C111 Ag10 . . 83.7(4)
C111 C112 C113 . . 177.9(17)
C114 C113 C118 . . 120.6(16)
C114 C113 C112 . . 119.5(16)
C118 C113 C112 . . 119.9(15)
C115 C114 C113 . . 122.(2)
C115 C114 H114 . . 119.0
C113 C114 H114 . . 119.0
C114 C115 C116 . . 117.(2)
C114 C115 H115 . . 121.5
C116 C115 H115 . . 121.5
C117 C116 C115 . . 123.(2)
C117 C116 H116 . . 118.4
C115 C116 H116 . . 118.4
C116 C117 C118 . . 120.(2)
C116 C117 H117 . . 120.1
C118 C117 H117 . . 120.1
C113 C118 C117 . . 117.5(19)
C113 C118 H118 . . 121.3
C117 C118 H118 . . 121.3
C120 C119 Ag13 . . 151.3(12)
C120 C119 Ag10 . . 119.9(11)
Ag13 C119 Ag10 . . 83.5(5)
C120 C119 Ag18 . . 95.4(11)
Ag13 C119 Ag18 . . 83.6(5)
Ag10 C119 Ag18 . . 122.4(6)
C119 C120 C121 . . 173.(2)
C119 C120 C421 . . 169.2(17)
C122 C121 C126 . . 120.0
C122 C121 C120 . . 125.(3)
C126 C121 C120 . . 115.(3)
C121 C122 C123 . . 120.0
C121 C122 H122 . . 120.0
C123 C122 H122 . . 120.0
C122 C123 C124 . . 120.0
C122 C123 H123 . . 120.0
C124 C123 H123 . . 120.0
C125 C124 C123 . . 120.0
C125 C124 H124 . . 120.0
C123 C124 H124 . . 120.0
C126 C125 C124 . . 120.0
C126 C125 H125 . . 120.0
C124 C125 H125 . . 120.0
C125 C126 C121 . . 120.0
C125 C126 H126 . . 120.0
C121 C126 H126 . . 120.0
C422 C421 C426 . . 120.0
C422 C421 C120 . . 117.8(13)
C426 C421 C120 . . 122.1(13)
C421 C422 C423 . . 120.0
C421 C422 H422 . . 120.0
C423 C422 H422 . . 120.0
C424 C423 C422 . . 120.0
C424 C423 H423 . . 120.0
C422 C423 H423 . . 120.0
C423 C424 C425 . . 120.0
C423 C424 H424 . . 120.0
C425 C424 H424 . . 120.0
C426 C425 C424 . . 120.0
C426 C425 H425 . . 120.0
C424 C425 H425 . . 120.0
C425 C426 C421 . . 120.0
C425 C426 H426 . . 120.0
C421 C426 H426 . . 120.0
C128 C127 Ag14 . . 162.9(12)
C128 C127 Ag16 . . 96.2(11)
Ag14 C127 Ag16 . . 87.3(7)
C128 C127 Ag10 . . 92.4(11)
Ag14 C127 Ag10 . . 98.5(6)
Ag16 C127 Ag10 . . 128.9(6)
C127 C128 C129 . . 178.0(15)
C130 C129 C134 . . 120.2(17)
C130 C129 C128 . . 120.4(15)
C134 C129 C128 . . 118.6(16)
C129 C130 C131 . . 118.9(18)
C129 C130 H130 . . 120.6
C131 C130 H130 . . 120.6
C132 C131 C130 . . 120.(2)
C132 C131 H131 . . 120.0
C130 C131 H131 . . 120.0
C131 C132 C133 . . 120.(2)
C131 C132 H132 . . 120.0
C133 C132 H132 . . 120.0
C134 C133 C132 . . 121.(2)
C134 C133 H133 . . 119.7
C132 C133 H133 . . 119.7
C133 C134 C129 . . 120.(2)
C133 C134 H134 . . 119.9
C129 C134 H134 . . 119.9
C136 C135 Ag15 . . 168.9(11)
C136 C135 Ag11 . . 99.7(9)
Ag15 C135 Ag11 . . 91.2(5)
C136 C135 Ag16 . . 92.9(8)
Ag15 C135 Ag16 . . 83.8(4)
Ag11 C135 Ag16 . . 120.6(5)
C135 C136 C137 . . 176.4(13)
C142 C137 C138 . . 118.3(13)
C142 C137 C136 . . 121.9(12)
C138 C137 C136 . . 119.7(13)
C137 C138 C139 . . 119.6(15)
C137 C138 H138 . . 120.2
C139 C138 H138 . . 120.2
C140 C139 C138 . . 119.0(16)
C140 C139 H139 . . 120.5
C138 C139 H139 . . 120.5
C141 C140 C139 . . 122.3(16)
C141 C140 H140 . . 118.8
C139 C140 H140 . . 118.8
C140 C141 C142 . . 117.9(15)
C140 C141 H141 . . 121.0
C142 C141 H141 . . 121.0
C137 C142 C141 . . 122.6(14)
C137 C142 H142 . . 118.7
C141 C142 H142 . . 118.7
C144 C143 Ag13 . . 168.8(11)
C144 C143 Ag11 . 2_557 95.4(9)
Ag13 C143 Ag11 . 2_557 95.8(5)
C144 C143 Ag17 . . 87.4(9)
Ag13 C143 Ag17 . . 86.3(5)
Ag11 C143 Ag17 2_557 . 127.1(5)
C143 C144 C145 . . 175.8(14)
C143 C144 C445 . . 175.3(19)
C143 C144 Ag17 . . 65.9(8)
C145 C144 Ag17 . . 109.9(9)
C445 C144 Ag17 . . 113.6(16)
C146 C145 C150 . . 120.0
C146 C145 C144 . . 120.7(10)
C150 C145 C144 . . 119.2(10)
C145 C146 C147 . . 120.0
C145 C146 H146 . . 120.0
C147 C146 H146 . . 120.0
C148 C147 C146 . . 120.0
C148 C147 H147 . . 120.0
C146 C147 H147 . . 120.0
C147 C148 C149 . . 120.0
C147 C148 H148 . . 120.0
C149 C148 H148 . . 120.0
C150 C149 C148 . . 120.0
C150 C149 H149 . . 120.0
C148 C149 H149 . . 120.0
C149 C150 C145 . . 120.0
C149 C150 H150 . . 120.0
C145 C150 H150 . . 120.0
C446 C445 C450 . . 120.0
C446 C445 C144 . . 121.(2)
C450 C445 C144 . . 119.(2)
C447 C446 C445 . . 120.0
C447 C446 H446 . . 120.0
C445 C446 H446 . . 120.0
C446 C447 C448 . . 120.0
C446 C447 H447 . . 120.0
C448 C447 H447 . . 120.0
C449 C448 C447 . . 120.0
C449 C448 H448 . . 120.0
C447 C448 H448 . . 120.0
C448 C449 C450 . . 120.0
C448 C449 H449 . . 120.0
C450 C449 H449 . . 120.0
C449 C450 C445 . . 120.0
C449 C450 H450 . . 120.0
C445 C450 H450 . . 120.0
C152 C151 Ag14 . . 172.0(12)
C152 C151 Ag12 . 2_557 100.3(11)
Ag14 C151 Ag12 . 2_557 87.1(5)
C152 C151 Ag17 . . 97.8(10)
Ag14 C151 Ag17 . . 80.7(5)
Ag12 C151 Ag17 2_557 . 120.7(5)
C151 C152 C153 . . 178.5(17)
C154 C153 C158 . . 120.1(18)
C154 C153 C152 . . 121.6(15)
C158 C153 C152 . . 118.2(18)
C155 C154 C153 . . 121.(2)
C155 C154 H154 . . 119.7
C153 C154 H154 . . 119.7
C154 C155 C156 . . 118.(2)
C154 C155 H155 . . 121.0
C156 C155 H155 . . 121.0
C157 C156 C155 . . 124.(3)
C157 C156 H156 . . 118.1
C155 C156 H156 . . 118.1
C156 C157 C158 . . 117.(2)
C156 C157 H157 . . 121.3
C158 C157 H157 . . 121.3
C153 C158 C157 . . 120.(2)
C153 C158 H158 . . 120.2
C157 C158 H158 . . 120.2
C160 C159 Ag15 . . 169.9(12)
C160 C159 Ag12 . 2_557 88.2(9)
Ag15 C159 Ag12 . 2_557 100.6(5)
C160 C159 Ag18 . 2_557 94.8(9)
Ag15 C159 Ag18 . 2_557 84.5(5)
Ag12 C159 Ag18 2_557 2_557 123.4(5)
C159 C160 C161 . . 176.5(16)
C159 C160 Ag12 . 2_557 64.4(8)
C161 C160 Ag12 . 2_557 118.8(9)
C162 C161 C166 . . 120.1(15)
C162 C161 C160 . . 120.2(15)
C166 C161 C160 . . 119.7(15)
C161 C162 C163 . . 119.9(19)
C161 C162 H162 . . 120.1
C163 C162 H162 . . 120.1
C164 C163 C162 . . 120.(2)
C164 C163 H163 . . 119.9
C162 C163 H163 . . 119.9
C163 C164 C165 . . 121.(2)
C163 C164 H164 . . 119.7
C165 C164 H164 . . 119.7
C166 C165 C164 . . 120.(2)
C166 C165 H165 . . 119.9
C164 C165 H165 . . 119.9
C165 C166 C161 . . 119.1(19)
C165 C166 H166 . . 120.5
C161 C166 H166 . . 120.5
C168 C167 C172 . . 117.4(14)
C168 C167 P4 . . 119.0(11)
C172 C167 P4 . . 123.6(12)
C167 C168 C169 . . 122.3(16)
C167 C168 H168 . . 118.9
C169 C168 H168 . . 118.9
C170 C169 C168 . . 118.7(17)
C170 C169 H169 . . 120.7
C168 C169 H169 . . 120.7
C169 C170 C171 . . 120.8(17)
C169 C170 H170 . . 119.6
C171 C170 H170 . . 119.6
C170 C171 C172 . . 121.1(17)
C170 C171 H171 . . 119.4
C172 C171 H171 . . 119.4
C171 C172 C167 . . 119.6(17)
C171 C172 H172 . . 120.2
C167 C172 H172 . . 120.2
C174 C173 C178 . . 118.3(15)
C174 C173 P4 . . 122.5(12)
C178 C173 P4 . . 119.2(13)
C173 C174 C175 . . 117.2(18)
C173 C174 H174 . . 121.4
C175 C174 H174 . . 121.4
C176 C175 C174 . . 122.(2)
C176 C175 H175 . . 119.2
C174 C175 H175 . . 119.2
C177 C176 C175 . . 121.(3)
C177 C176 H176 . . 119.6
C175 C176 H176 . . 119.6
C176 C177 C178 . . 122.(3)
C176 C177 H177 . . 119.1
C178 C177 H177 . . 119.1
C173 C178 C177 . . 120.(2)
C173 C178 H178 . . 120.0
C177 C178 H178 . . 120.0
C184 C179 C180 . . 118.1(14)
C184 C179 P4 . . 119.0(11)
C180 C179 P4 . . 122.6(11)
C179 C180 C181 . . 119.9(13)
C179 C180 H180 . . 120.1
C181 C180 H180 . . 120.1
C182 C181 C180 . . 118.3(14)
C182 C181 H181 . . 120.8
C180 C181 H181 . . 120.8
C183 C182 C181 . . 120.1(16)
C183 C182 H182 . . 119.9
C181 C182 H182 . . 119.9
C182 C183 C184 . . 120.4(15)
C182 C183 H183 . . 119.8
C184 C183 H183 . . 119.8
C179 C184 C183 . . 123.0(15)
C179 C184 H184 . . 118.5
C183 C184 H184 . . 118.5
C186 C185 C190 . . 115.8(16)
C186 C185 P5 . . 124.6(13)
C190 C185 P5 . . 119.5(11)
C185 C186 C187 . . 122.8(19)
C185 C186 H186 . . 118.6
C187 C186 H186 . . 118.6
C188 C187 C186 . . 120.6(19)
C188 C187 H187 . . 119.7
C186 C187 H187 . . 119.7
C187 C188 C189 . . 118.7(18)
C187 C188 H188 . . 120.7
C189 C188 H188 . . 120.7
C188 C189 C190 . . 119.6(15)
C188 C189 H189 . . 120.2
C190 C189 H189 . . 120.2
C185 C190 C189 . . 122.2(14)
C185 C190 H190 . . 118.9
C189 C190 H190 . . 118.9
C192 C191 C196 . . 120.0
C192 C191 P5 . . 123.6(10)
C196 C191 P5 . . 116.3(10)
C191 C192 C193 . . 120.0
C191 C192 H192 . . 120.0
C193 C192 H192 . . 120.0
C192 C193 C194 . . 120.0
C192 C193 H193 . . 120.0
C194 C193 H193 . . 120.0
C195 C194 C193 . . 120.0
C195 C194 H194 . . 120.0
C193 C194 H194 . . 120.0
C196 C195 C194 . . 120.0
C196 C195 H195 . . 120.0
C194 C195 H195 . . 120.0
C195 C196 C191 . . 120.0
C195 C196 H196 . . 120.0
C191 C196 H196 . . 120.0
C492 C491 C496 . . 120.0
C492 C491 P5 . . 109.(3)
C496 C491 P5 . . 131.(3)
C493 C492 C491 . . 120.0
C493 C492 H492 . . 120.0
C491 C492 H492 . . 120.0
C492 C493 C494 . . 120.0
C492 C493 H493 . . 120.0
C494 C493 H493 . . 120.0
C493 C494 C495 . . 120.0
C493 C494 H494 . . 120.0
C495 C494 H494 . . 120.0
C494 C495 C496 . . 120.0
C494 C495 H495 . . 120.0
C496 C495 H495 . . 120.0
C495 C496 C491 . . 120.0
C495 C496 H496 . . 120.0
C491 C496 H496 . . 120.0
C198 C197 C202 . . 120.0
C198 C197 P5 . . 123.7(17)
C202 C197 P5 . . 115.4(18)
C199 C198 C197 . . 120.0
C199 C198 H198 . . 120.0
C197 C198 H198 . . 120.0
C200 C199 C198 . . 120.0
C200 C199 H199 . . 120.0
C198 C199 H199 . . 120.0
C199 C200 C201 . . 120.0
C199 C200 H200 . . 120.0
C201 C200 H200 . . 120.0
C202 C201 C200 . . 120.0
C202 C201 H201 . . 120.0
C200 C201 H201 . . 120.0
C201 C202 C197 . . 120.0
C201 C202 H202 . . 120.0
C197 C202 H202 . . 120.0
C498 C497 C502 . . 120.0
C498 C497 P5 . . 117.3(19)
C502 C497 P5 . . 122.7(19)
C497 C498 C499 . . 120.0
C497 C498 H498 . . 120.0
C499 C498 H498 . . 120.0
C500 C499 C498 . . 120.0
C500 C499 H499 . . 120.0
C498 C499 H499 . . 120.0
C499 C500 C501 . . 120.0
C499 C500 H500 . . 120.0
C501 C500 H500 . . 120.0
C502 C501 C500 . . 120.0
C502 C501 H501 . . 120.0
C500 C501 H501 . . 120.0
C501 C502 C497 . . 120.0
C501 C502 H502 . . 120.0
C497 C502 H502 . . 120.0
C204 C203 C208 . . 120.0
C204 C203 P6 . . 120.1(7)
C208 C203 P6 . . 119.9(7)
C205 C204 C203 . . 120.0
C205 C204 H204 . . 120.0
C203 C204 H204 . . 120.0
C204 C205 C206 . . 120.0
C204 C205 H205 . . 120.0
C206 C205 H205 . . 120.0
C207 C206 C205 . . 120.0
C207 C206 H206 . . 120.0
C205 C206 H206 . . 120.0
C208 C207 C206 . . 120.0
C208 C207 H207 . . 120.0
C206 C207 H207 . . 120.0
C207 C208 C203 . . 120.0
C207 C208 H208 . . 120.0
C203 C208 H208 . . 120.0
C504 C503 C508 . . 120.0
C504 C503 P6 . . 110.(2)
C508 C503 P6 . . 130.(2)
C503 C504 C505 . . 120.0
C503 C504 H504 . . 120.0
C505 C504 H504 . . 120.0
C506 C505 C504 . . 120.0
C506 C505 H505 . . 120.0
C504 C505 H505 . . 120.0
C505 C506 C507 . . 120.0
C505 C506 H506 . . 120.0
C507 C506 H506 . . 120.0
C506 C507 C508 . . 120.0
C506 C507 H507 . . 120.0
C508 C507 H507 . . 120.0
C507 C508 C503 . . 120.0
C507 C508 H508 . . 120.0
C503 C508 H508 . . 120.0
C210 C209 C214 . . 116.9(13)
C210 C209 P6 . . 124.8(11)
C214 C209 P6 . . 118.3(10)
C209 C210 C211 . . 123.4(15)
C209 C210 H210 . . 118.3
C211 C210 H210 . . 118.3
C210 C211 C212 . . 118.8(15)
C210 C211 H211 . . 120.6
C212 C211 H211 . . 120.6
C213 C212 C211 . . 120.7(15)
C213 C212 H212 . . 119.6
C211 C212 H212 . . 119.6
C212 C213 C214 . . 120.1(16)
C212 C213 H213 . . 119.9
C214 C213 H213 . . 119.9
C213 C214 C209 . . 120.0(14)
C213 C214 H214 . . 120.0
C209 C214 H214 . . 120.0
C220 C215 C216 . . 116.0(14)
C220 C215 P6 . . 120.7(12)
C216 C215 P6 . . 122.8(11)
C217 C216 C215 . . 121.9(18)
C217 C216 H216 . . 119.0
C215 C216 H216 . . 119.0
C218 C217 C216 . . 120.(2)
C218 C217 H217 . . 119.8
C216 C217 H217 . . 119.8
C217 C218 C219 . . 119.(2)
C217 C218 H218 . . 120.4
C219 C218 H218 . . 120.4
C218 C219 C220 . . 121.(2)
C218 C219 H219 . . 119.7
C220 C219 H219 . . 119.7
C215 C220 C219 . . 121.9(18)
C215 C220 H220 . . 119.0
C219 C220 H220 . . 119.0
C226 N1 C224 . . 109.5(8)
C226 N1 C221 . . 109.7(8)
C224 N1 C221 . . 109.6(8)
C226 N1 C223 . . 109.5(8)
C224 N1 C223 . . 109.5(8)
C221 N1 C223 . . 109.0(8)
N1 C221 C222 . . 114.4(19)
N1 C221 H222 . . 108.7
C222 C221 H222 . . 108.7
N1 C221 H223 . . 108.7
C222 C221 H223 . . 108.7
H222 C221 H223 . . 107.6
C221 C222 H224 . . 109.5
C221 C222 H225 . . 109.5
H224 C222 H225 . . 109.5
C221 C222 H226 . . 109.5
H224 C222 H226 . . 109.5
H225 C222 H226 . . 109.5
C225 C224 N1 . . 113.(2)
C225 C224 H231 . . 108.9
N1 C224 H231 . . 108.9
C225 C224 H232 . . 108.9
N1 C224 H232 . . 108.9
H231 C224 H232 . . 107.7
C224 C225 H233 . . 109.5
C224 C225 H234 . . 109.5
H233 C225 H234 . . 109.5
C224 C225 H235 . . 109.5
H233 C225 H235 . . 109.5
H234 C225 H235 . . 109.5
N1 C223 C527 . . 114.0(10)
N1 C223 Cl3 . . 113.8(11)
N1 C223 H227 . . 108.8
Cl3 C223 H227 . . 108.8
N1 C223 H228 . . 108.8
Cl3 C223 H228 . . 108.8
H227 C223 H228 . . 107.7
N1 C223 H229 . . 108.8
C527 C223 H229 . . 108.8
N1 C223 H230 . . 108.8
C527 C223 H230 . . 108.8
H229 C223 H230 . . 107.7
C223 C527 F18B . . 173.(10)
C223 C527 H243 . . 109.5
F18B C527 H243 . . 69.3
C223 C527 H244 . . 109.5
F18B C527 H244 . . 77.6
H243 C527 H244 . . 109.5
C223 C527 H245 . . 109.5
F18B C527 H245 . . 65.0
H243 C527 H245 . . 109.5
H244 C527 H245 . . 109.5
N1 C226 C227 . . 116.8(18)
N1 C226 Cl3B . . 112.2(14)
N1 C226 H236 . . 108.1
C227 C226 H236 . . 108.1
N1 C226 H237 . . 108.1
C227 C226 H237 . . 108.1
H236 C226 H237 . . 107.3
N1 C226 H238 . . 109.2
Cl3B C226 H238 . . 109.2
N1 C226 H239 . . 109.2
Cl3B C226 H239 . . 109.2
H238 C226 H239 . . 107.9
C226 C227 H240 . . 109.5
C226 C227 H241 . . 109.5
H240 C227 H241 . . 109.5
C226 C227 H242 . . 109.5
H240 C227 H242 . . 109.5
H241 C227 H242 . . 109.5
F1B Cl3B C226 2_666 . 131.(10)
F1A Sb1A F4A . . 92.8
F1A Sb1A F5A . . 92.7
F4A Sb1A F5A . . 92.7
F1A Sb1A F3A . . 89.1
F4A Sb1A F3A . . 87.7
F5A Sb1A F3A . . 178.1
F1A Sb1A F2A . . 87.7
F4A Sb1A F2A . . 178.2
F5A Sb1A F2A . . 89.0
F3A Sb1A F2A . . 90.5
F1A Sb1A F6A . . 178.1
F4A Sb1A F6A . . 89.0
F5A Sb1A F6A . . 87.6
F3A Sb1A F6A . . 90.5
F2A Sb1A F6A . . 90.5
F1B Sb1B F4B . . 92.8
F1B Sb1B F5B . . 92.7
F4B Sb1B F5B . . 92.7
F1B Sb1B F3B . . 89.1
F4B Sb1B F3B . . 87.7
F5B Sb1B F3B . . 178.11(7)
F1B Sb1B F2B . . 87.7
F4B Sb1B F2B . . 178.2
F5B Sb1B F2B . . 89.0
F3B Sb1B F2B . . 90.5
F1B Sb1B F6B . . 178.1
F4B Sb1B F6B . . 89.0
F5B Sb1B F6B . . 87.6
F3B Sb1B F6B . . 90.5
F2B Sb1B F6B . . 90.5
Cl3B F1B Sb1B 2_666 . 118.(3)
F7A Sb2A F10A . . 92.8
F7A Sb2A F11A . . 92.7
F10A Sb2A F11A . . 92.7
F7A Sb2A F9A . . 89.1
F10A Sb2A F9A . . 87.7
F11A Sb2A F9A . . 178.1
F7A Sb2A F8A . . 87.7
F10A Sb2A F8A . . 178.2
F11A Sb2A F8A . . 89.0
F9A Sb2A F8A . . 90.5
F7A Sb2A F12A . . 178.1
F10A Sb2A F12A . . 89.0
F11A Sb2A F12A . . 87.6
F9A Sb2A F12A . . 90.5
F8A Sb2A F12A . . 90.5
F7B Sb2B F10B . . 92.8
F7B Sb2B F11B . . 92.7
F10B Sb2B F11B . . 92.7
F7B Sb2B F9B . . 89.1
F10B Sb2B F9B . . 87.7
F11B Sb2B F9B . . 178.1
F7B Sb2B F8B . . 87.7
F10B Sb2B F8B . . 178.2
F11B Sb2B F8B . . 89.0
F9B Sb2B F8B . . 90.5
F7B Sb2B F12B . . 178.1
F10B Sb2B F12B . . 89.0
F11B Sb2B F12B . . 87.6
F9B Sb2B F12B . . 90.5
F8B Sb2B F12B . . 90.5
F13A Sb3A F16A . . 92.8
F13A Sb3A F17A . . 92.7
F16A Sb3A F17A . . 92.7
F13A Sb3A F15A . . 89.1
F16A Sb3A F15A . . 87.7
F17A Sb3A F15A . . 178.1
F13A Sb3A F14A . . 87.7
F16A Sb3A F14A . . 178.2
F17A Sb3A F14A . . 89.0
F15A Sb3A F14A . . 90.5
F13A Sb3A F18A . . 178.1
F16A Sb3A F18A . . 89.0
F17A Sb3A F18A . . 87.6
F15A Sb3A F18A . . 90.5
F14A Sb3A F18A . . 90.5
F13B Sb3B F16B . . 92.8
F13B Sb3B F17B . . 92.7
F16B Sb3B F17B . . 92.7
F13B Sb3B F15B . . 89.1
F16B Sb3B F15B . . 87.7
F17B Sb3B F15B . . 178.1
F13B Sb3B F14B . . 87.7
F16B Sb3B F14B . . 178.2
F17B Sb3B F14B . . 89.0
F15B Sb3B F14B . . 90.5
F13B Sb3B F18B . . 178.1
F16B Sb3B F18B . . 89.0
F17B Sb3B F18B . . 87.6
F15B Sb3B F18B . . 90.5
F14B Sb3B F18B . . 90.5
C527 F18B Sb3B . . 130.(4)
F19A Sb4A F22A . . 92.8
F19A Sb4A F23A . . 92.8
F22A Sb4A F23A . . 92.7
F19A Sb4A F21A . . 89.1
F22A Sb4A F21A . . 87.7
F23A Sb4A F21A . . 178.11(6)
F19A Sb4A F20A . . 87.7
F22A Sb4A F20A . . 178.2
F23A Sb4A F20A . . 89.0
F21A Sb4A F20A . . 90.5
F19A Sb4A F24A . . 178.1
F22A Sb4A F24A . . 89.0
F23A Sb4A F24A . . 87.6
F21A Sb4A F24A . . 90.5
F20A Sb4A F24A . . 90.5
F19B Sb4B F22B . . 92.8
F19B Sb4B F23B . . 92.7
F22B Sb4B F23B . . 92.7
F19B Sb4B F21B . . 89.1
F22B Sb4B F21B . . 87.7
F23B Sb4B F21B . . 178.1
F19B Sb4B F20B . . 87.7
F22B Sb4B F20B . . 178.2
F23B Sb4B F20B . . 89.0
F21B Sb4B F20B . . 90.6
F19B Sb4B F24B . . 178.2
F22B Sb4B F24B . . 89.0
F23B Sb4B F24B . . 87.6
F21B Sb4B F24B . . 90.5
F20B Sb4B F24B . . 90.5

loop_
_geom_bond_atom_site_label_1
_geom_bond_atom_site_label_2
_geom_bond_site_symmetry_2
_geom_bond_distance
Ag1 C1 . 2.230(15)
Ag1 C9 . 2.352(11)
Ag1 C17 . 2.377(14)
Ag1 Ag2 . 2.9440(14)
Ag1 Ag3 . 3.0563(15)
Ag1 Ag5 . 3.1912(16)
Ag1 Ag4 . 3.3227(15)
Ag2 C1 . 2.210(15)
Ag2 C33 2_666 2.329(12)
Ag2 C25 . 2.373(13)
Ag2 Ag3 . 3.1119(14)
Ag2 Ag4 2_666 3.2166(16)
Ag2 Ag6 . 3.2444(16)
Ag3 C49 2_666 2.287(12)
Ag3 C1 . 2.321(13)
Ag3 C41 2_666 2.339(13)
Ag3 Ag6 2_666 3.0852(15)
Ag3 Ag5 2_666 3.1697(16)
Ag4 C9 . 2.044(16)
Ag4 C33 . 2.109(15)
Ag4 Ag8 . 2.9853(16)
Ag4 Ag9 . 3.1081(16)
Ag4 Ag2 2_666 3.2167(16)
Ag4 Ag6 2_666 3.2804(16)
Ag5 C41 . 2.068(16)
Ag5 C17 . 2.088(16)
Ag5 Ag7 . 2.9672(15)
Ag5 Ag8 . 3.0217(14)
Ag5 Ag3 2_666 3.1696(16)
Ag6 C25 . 2.068(15)
Ag6 C49 . 2.101(15)
Ag6 Ag9 2_666 2.9705(15)
Ag6 Ag7 . 3.0452(16)
Ag6 Ag3 2_666 3.0850(15)
Ag6 Ag4 2_666 3.2804(16)
Ag7 C17 . 2.383(13)
Ag7 C25 . 2.386(13)
Ag7 P1 . 2.406(4)
Ag7 C26 . 2.630(13)
Ag8 C41 . 2.350(12)
Ag8 P2 . 2.393(3)
Ag8 C33 . 2.407(12)
Ag8 C42 . 2.661(13)
Ag9 C49 2_666 2.347(14)
Ag9 C9 . 2.384(12)
Ag9 P3 . 2.407(3)
Ag9 C10 . 2.697(14)
Ag9 Ag6 2_666 2.9706(15)
Ag10 C111 . 2.285(13)
Ag10 C119 . 2.304(14)
Ag10 C127 . 2.378(14)
Ag10 Ag13 . 2.9371(15)
Ag10 Ag12 . 3.0392(15)
Ag10 Ag11 . 3.0927(15)
Ag10 Ag14 . 3.3595(17)
Ag11 C111 . 2.200(14)
Ag11 C135 . 2.358(12)
Ag11 C143 2_557 2.362(12)
Ag11 Ag12 . 2.9476(15)
Ag11 Ag15 . 3.1668(15)
Ag11 Ag13 2_557 3.3011(15)
Ag12 C111 . 2.270(13)
Ag12 C151 2_557 2.358(13)
Ag12 C159 2_557 2.409(11)
Ag12 C160 2_557 2.671(14)
Ag12 Ag14 2_557 3.0740(16)
Ag13 C143 . 2.082(14)
Ag13 C119 . 2.099(16)
Ag13 Ag18 . 2.9416(16)
Ag13 Ag17 . 3.1096(16)
Ag13 Ag11 2_557 3.3011(15)
Ag13 Ag15 2_557 3.3246(15)
Ag14 C127 . 2.049(18)
Ag14 C151 . 2.094(15)
Ag14 Ag17 . 2.9119(15)
Ag14 Ag16 . 3.0262(15)
Ag14 Ag12 2_557 3.0739(16)
Ag14 Ag15 . 3.3137(15)
Ag15 C159 . 2.057(15)
Ag15 C135 . 2.067(13)
Ag15 Ag16 . 2.9893(15)
Ag15 Ag18 2_557 3.0279(15)
Ag15 Ag13 2_557 3.3245(15)
Ag16 C127 . 2.326(16)
Ag16 C135 . 2.394(11)
Ag16 P4 . 2.405(4)
Ag17 C151 . 2.390(13)
Ag17 P5 . 2.405(3)
Ag17 C143 . 2.448(12)
Ag17 C144 . 2.678(12)
Ag18 C119 . 2.307(15)
Ag18 P6 . 2.414(4)
Ag18 C159 2_557 2.426(12)
Ag18 Ag15 2_557 3.0281(15)
P1 C69 . 1.791(13)
P1 C363 . 1.824(15)
P1 C57 . 1.826(13)
P1 C63 . 1.86(2)
P2 C75 . 1.801(13)
P2 C87 . 1.805(14)
P2 C81 . 1.831(14)
P3 C99 . 1.792(14)
P3 C93 . 1.797(15)
P3 C105 . 1.828(15)
P4 C167 . 1.802(13)
P4 C179 . 1.803(14)
P4 C173 . 1.819(15)
P5 C497 . 1.78(3)
P5 C185 . 1.812(15)
P5 C491 . 1.84(4)
P5 C197 . 1.84(3)
P5 C191 . 1.842(16)
P6 C203 . 1.794(9)
P6 C215 . 1.794(13)
P6 C209 . 1.816(13)
P6 C503 . 2.07(3)
C1 C2 . 1.210(18)
C2 C3 . 1.46(2)
C2 C303 . 1.53(3)
C3 C4 . 1.39
C3 C8 . 1.39
C4 C5 . 1.39
C4 H4 . 0.95
C5 C6 . 1.39
C5 H5 . 0.95
C6 C7 . 1.39
C6 H6 . 0.95
C7 C8 . 1.39
C7 H7 . 0.95
C8 H8 . 0.95
C303 C304 . 1.39
C303 C308 . 1.39
C304 C305 . 1.39
C304 H304 . 0.95
C305 C306 . 1.39
C305 H305 . 0.95
C306 C307 . 1.39
C306 H306 . 0.95
C307 C308 . 1.39
C307 H307 . 0.95
C308 H308 . 0.95
C9 C10 . 1.248(19)
C10 C311 . 1.43(5)
C10 C11 . 1.47(2)
C11 C12 . 1.39
C11 C16 . 1.39
C12 C13 . 1.39
C12 H12 . 0.95
C13 C14 . 1.39
C13 H13 . 0.95
C14 C15 . 1.39
C14 H14 . 0.95
C15 C16 . 1.39
C15 H15 . 0.95
C16 H16 . 0.95
C311 C312 . 1.39
C311 C316 . 1.39
C312 C313 . 1.39
C312 H312 . 0.95
C313 C314 . 1.39
C313 H313 . 0.95
C314 C315 . 1.39
C314 H314 . 0.95
C315 C316 . 1.39
C315 H315 . 0.95
C316 H316 . 0.95
C17 C18 . 1.200(19)
C18 C19 . 1.47(2)
C19 C20 . 1.37(2)
C19 C24 . 1.39(2)
C20 C21 . 1.38(2)
C20 H20 . 0.95
C21 C22 . 1.42(3)
C21 H21 . 0.95
C22 C23 . 1.36(3)
C22 H22 . 0.95
C23 C24 . 1.39(2)
C23 H23 . 0.95
C24 H24 . 0.95
C25 C26 . 1.230(17)
C26 C27 . 1.440(18)
C27 C28 . 1.377(19)
C27 C32 . 1.40(2)
C28 C29 . 1.37(2)
C28 H28 . 0.95
C29 C30 . 1.34(2)
C29 H29 . 0.95
C30 C31 . 1.34(2)
C30 H30 . 0.95
C31 C32 . 1.42(2)
C31 H31 . 0.95
C32 H32 . 0.95
C33 C34 . 1.200(17)
C33 Ag2 2_666 2.329(12)
C34 C35 . 1.426(19)
C35 C40 . 1.36(2)
C35 C36 . 1.38(2)
C36 C37 . 1.39(2)
C36 H36 . 0.95
C37 C38 . 1.41(3)
C37 H37 . 0.95
C38 C39 . 1.35(3)
C38 H38 . 0.95
C39 C40 . 1.36(2)
C39 H39 . 0.95
C40 H40 . 0.95
C41 C42 . 1.235(18)
C41 Ag3 2_666 2.339(13)
C42 C43 . 1.41(2)
C43 C44 . 1.37(2)
C43 C48 . 1.40(2)
C44 C45 . 1.37(3)
C44 H44 . 0.95
C45 C46 . 1.39(3)
C45 H45 . 0.95
C46 C47 . 1.36(3)
C46 H46 . 0.95
C47 C48 . 1.38(2)
C47 H47 . 0.95
C48 H48 . 0.95
C49 C50 . 1.204(19)
C49 Ag3 2_666 2.287(12)
C49 Ag9 2_666 2.347(14)
C50 C51 . 1.46(2)
C51 C56 . 1.36(2)
C51 C52 . 1.39(2)
C52 C53 . 1.35(3)
C52 H52 . 0.95
C53 C54 . 1.39(3)
C53 H53 . 0.95
C54 C55 . 1.38(3)
C54 H54 . 0.95
C55 C56 . 1.45(2)
C55 H55 . 0.95
C56 H56 . 0.95
C57 C58 . 1.325(19)
C57 C62 . 1.422(19)
C58 C59 . 1.38(2)
C58 H58 . 0.95
C59 C60 . 1.36(3)
C59 H59 . 0.95
C60 C61 . 1.36(3)
C60 H60 . 0.95
C61 C62 . 1.37(2)
C61 H61 . 0.95
C62 H62 . 0.95
C63 C64 . 1.39
C63 C68 . 1.39
C64 C65 . 1.39
C64 H64 . 0.95
C65 C66 . 1.39
C65 H65 . 0.95
C66 C67 . 1.39
C66 H66 . 0.95
C67 C68 . 1.39
C67 H67 . 0.95
C68 H68 . 0.95
C363 C364 . 1.39
C363 C368 . 1.39
C364 C365 . 1.39
C364 H364 . 0.95
C365 C366 . 1.39
C365 H365 . 0.95
C366 C367 . 1.39
C366 H366 . 0.95
C367 C368 . 1.39
C367 H367 . 0.95
C368 H368 . 0.95
C69 C74 . 1.371(16)
C69 C70 . 1.429(18)
C70 C71 . 1.34(2)
C70 H70 . 0.95
C71 C72 . 1.35(2)
C71 H71 . 0.95
C72 C73 . 1.40(2)
C72 H72 . 0.95
C73 C74 . 1.37(2)
C73 H73 . 0.95
C74 H74 . 0.95
C75 C76 . 1.384(17)
C75 C80 . 1.400(17)
C76 C77 . 1.39(2)
C76 H76 . 0.95
C77 C78 . 1.38(2)
C77 H77 . 0.95
C78 C79 . 1.36(2)
C78 H78 . 0.95
C79 C80 . 1.387(19)
C79 H79 . 0.95
C80 H80 . 0.95
C81 C86 . 1.378(19)
C81 C82 . 1.38(2)
C82 C83 . 1.37(2)
C82 H82 . 0.95
C83 C84 . 1.38(2)
C83 H83 . 0.95
C84 C85 . 1.36(2)
C84 H84 . 0.95
C85 C86 . 1.384(19)
C85 H85 . 0.95
C86 H86 . 0.95
C87 C92 . 1.402(18)
C87 C88 . 1.419(18)
C88 C89 . 1.37(2)
C88 H88 . 0.95
C89 C90 . 1.33(2)
C89 H89 . 0.95
C90 C91 . 1.41(2)
C90 H90 . 0.95
C91 C92 . 1.39(2)
C91 H91 . 0.95
C92 H92 . 0.95
C93 C98 . 1.34(2)
C93 C94 . 1.418(18)
C94 C95 . 1.37(2)
C94 H94 . 0.95
C95 C96 . 1.40(2)
C95 H95 . 0.95
C96 C97 . 1.32(3)
C96 H96 . 0.95
C97 C98 . 1.38(3)
C97 H97 . 0.95
C98 H98 . 0.95
C99 C100 . 1.393(18)
C99 C104 . 1.400(19)
C100 C101 . 1.42(2)
C100 H100 . 0.95
C101 C102 . 1.38(2)
C101 H101 . 0.95
C102 C103 . 1.39(2)
C102 H102 . 0.95
C103 C104 . 1.35(2)
C103 H103 . 0.95
C104 H104 . 0.95
C105 C110 . 1.34(2)
C105 C106 . 1.41(2)
C106 C107 . 1.41(2)
C106 H106 . 0.95
C107 C108 . 1.34(3)
C107 H107 . 0.95
C108 C109 . 1.32(3)
C108 H108 . 0.95
C109 C110 . 1.43(3)
C109 H109 . 0.95
C110 H110 . 0.95
C111 C112 . 1.206(17)
C112 C113 . 1.45(2)
C113 C114 . 1.38(2)
C113 C118 . 1.40(2)
C114 C115 . 1.38(2)
C114 H114 . 0.95
C115 C116 . 1.39(3)
C115 H115 . 0.95
C116 C117 . 1.36(3)
C116 H116 . 0.95
C117 C118 . 1.42(2)
C117 H117 . 0.95
C118 H118 . 0.95
C119 C120 . 1.226(18)
C120 C121 . 1.47(4)
C120 C421 . 1.48(2)
C121 C122 . 1.39
C121 C126 . 1.39
C122 C123 . 1.39
C122 H122 . 0.95
C123 C124 . 1.39
C123 H123 . 0.95
C124 C125 . 1.39
C124 H124 . 0.95
C125 C126 . 1.39
C125 H125 . 0.95
C126 H126 . 0.95
C421 C422 . 1.39
C421 C426 . 1.39
C422 C423 . 1.39
C422 H422 . 0.95
C423 C424 . 1.39
C423 H423 . 0.95
C424 C425 . 1.39
C424 H424 . 0.95
C425 C426 . 1.39
C425 H425 . 0.95
C426 H426 . 0.95
C127 C128 . 1.25(2)
C128 C129 . 1.42(2)
C129 C130 . 1.37(2)
C129 C134 . 1.37(2)
C130 C131 . 1.41(3)
C130 H130 . 0.95
C131 C132 . 1.33(3)
C131 H131 . 0.95
C132 C133 . 1.39(3)
C132 H132 . 0.95
C133 C134 . 1.34(3)
C133 H133 . 0.95
C134 H134 . 0.95
C135 C136 . 1.227(17)
C136 C137 . 1.448(19)
C137 C142 . 1.359(18)
C137 C138 . 1.376(18)
C138 C139 . 1.38(2)
C138 H138 . 0.95
C139 C140 . 1.37(2)
C139 H139 . 0.95
C140 C141 . 1.32(2)
C140 H140 . 0.95
C141 C142 . 1.380(19)
C141 H141 . 0.95
C142 H142 . 0.95
C143 C144 . 1.205(17)
C143 Ag11 2_557 2.362(12)
C144 C145 . 1.416(17)
C144 C445 . 1.59(3)
C145 C146 . 1.39
C145 C150 . 1.39
C146 C147 . 1.39
C146 H146 . 0.95
C147 C148 . 1.39
C147 H147 . 0.95
C148 C149 . 1.39
C148 H148 . 0.95
C149 C150 . 1.39
C149 H149 . 0.95
C150 H150 . 0.95
C445 C446 . 1.39
C445 C450 . 1.39
C446 C447 . 1.39
C446 H446 . 0.95
C447 C448 . 1.39
C447 H447 . 0.95
C448 C449 . 1.39
C448 H448 . 0.95
C449 C450 . 1.39
C449 H449 . 0.95
C450 H450 . 0.95
C151 C152 . 1.216(19)
C151 Ag12 2_557 2.358(13)
C152 C153 . 1.46(2)
C153 C154 . 1.37(2)
C153 C158 . 1.40(2)
C154 C155 . 1.36(2)
C154 H154 . 0.95
C155 C156 . 1.42(3)
C155 H155 . 0.95
C156 C157 . 1.31(3)
C156 H156 . 0.95
C157 C158 . 1.43(3)
C157 H157 . 0.95
C158 H158 . 0.95
C159 C160 . 1.232(18)
C159 Ag12 2_557 2.409(11)
C159 Ag18 2_557 2.426(12)
C160 C161 . 1.45(2)
C160 Ag12 2_557 2.671(14)
C161 C162 . 1.38(2)
C161 C166 . 1.38(2)
C162 C163 . 1.38(2)
C162 H162 . 0.95
C163 C164 . 1.32(3)
C163 H163 . 0.95
C164 C165 . 1.41(3)
C164 H164 . 0.95
C165 C166 . 1.35(2)
C165 H165 . 0.95
C166 H166 . 0.95
C167 C168 . 1.389(18)
C167 C172 . 1.394(18)
C168 C169 . 1.39(2)
C168 H168 . 0.95
C169 C170 . 1.35(2)
C169 H169 . 0.95
C170 C171 . 1.37(2)
C170 H170 . 0.95
C171 C172 . 1.39(2)
C171 H171 . 0.95
C172 H172 . 0.95
C173 C174 . 1.379(19)
C173 C178 . 1.38(2)
C174 C175 . 1.45(2)
C174 H174 . 0.95
C175 C176 . 1.30(3)
C175 H175 . 0.95
C176 C177 . 1.30(3)
C176 H176 . 0.95
C177 C178 . 1.39(3)
C177 H177 . 0.95
C178 H178 . 0.95
C179 C184 . 1.355(18)
C179 C180 . 1.386(18)
C180 C181 . 1.42(2)
C180 H180 . 0.95
C181 C182 . 1.40(2)
C181 H181 . 0.95
C182 C183 . 1.34(2)
C182 H182 . 0.95
C183 C184 . 1.361(19)
C183 H183 . 0.95
C184 H184 . 0.95
C185 C186 . 1.35(2)
C185 C190 . 1.357(18)
C186 C187 . 1.40(2)
C186 H186 . 0.95
C187 C188 . 1.32(2)
C187 H187 . 0.95
C188 C189 . 1.37(2)
C188 H188 . 0.95
C189 C190 . 1.395(19)
C189 H189 . 0.95
C190 H190 . 0.95
C191 C192 . 1.39
C191 C196 . 1.39
C192 C193 . 1.39
C192 H192 . 0.95
C193 C194 . 1.39
C193 H193 . 0.95
C194 C195 . 1.39
C194 H194 . 0.95
C195 C196 . 1.39
C195 H195 . 0.95
C196 H196 . 0.95
C491 C492 . 1.39
C491 C496 . 1.39
C492 C493 . 1.39
C492 H492 . 0.95
C493 C494 . 1.39
C493 H493 . 0.95
C494 C495 . 1.39
C494 H494 . 0.95
C495 C496 . 1.39
C495 H495 . 0.95
C496 H496 . 0.95
C197 C198 . 1.39
C197 C202 . 1.39
C198 C199 . 1.39
C198 H198 . 0.95
C199 C200 . 1.39
C199 H199 . 0.95
C200 C201 . 1.39
C200 H200 . 0.95
C201 C202 . 1.39
C201 H201 . 0.95
C202 H202 . 0.95
C497 C498 . 1.39
C497 C502 . 1.39
C498 C499 . 1.39
C498 H498 . 0.95
C499 C500 . 1.39
C499 H499 . 0.95
C500 C501 . 1.39
C500 H500 . 0.95
C501 C502 . 1.39
C501 H501 . 0.95
C502 H502 . 0.95
C203 C204 . 1.39
C203 C208 . 1.39
C204 C205 . 1.39
C204 H204 . 0.95
C205 C206 . 1.39
C205 H205 . 0.95
C206 C207 . 1.39
C206 H206 . 0.95
C207 C208 . 1.39
C207 H207 . 0.95
C208 H208 . 0.95
C503 C504 . 1.39
C503 C508 . 1.39
C504 C505 . 1.39
C504 H504 . 0.95
C505 C506 . 1.39
C505 H505 . 0.95
C506 C507 . 1.39
C506 H506 . 0.95
C507 C508 . 1.39
C507 H507 . 0.95
C508 H508 . 0.95
C209 C210 . 1.348(17)
C209 C214 . 1.401(17)
C210 C211 . 1.35(2)
C210 H210 . 0.95
C211 C212 . 1.36(2)
C211 H211 . 0.95
C212 C213 . 1.34(2)
C212 H212 . 0.95
C213 C214 . 1.377(19)
C213 H213 . 0.95
C214 H214 . 0.95
C215 C220 . 1.37(2)
C215 C216 . 1.43(2)
C216 C217 . 1.38(2)
C216 H216 . 0.95
C217 C218 . 1.37(3)
C217 H217 . 0.95
C218 C219 . 1.38(3)
C218 H218 . 0.95
C219 C220 . 1.39(2)
C219 H219 . 0.95
C220 H220 . 0.95
N1 C226 . 1.509(9)
N1 C224 . 1.510(9)
N1 C221 . 1.511(9)
N1 C223 . 1.514(9)
C221 C222 . 1.51(3)
C221 H222 . 0.99
C221 H223 . 0.99
C222 H224 . 0.98
C222 H225 . 0.98
C222 H226 . 0.98
C224 C225 . 1.50(4)
C224 H231 . 0.99
C224 H232 . 0.99
C225 H233 . 0.98
C225 H234 . 0.98
C225 H235 . 0.98
C223 C527 . 1.552(10)
C223 Cl3 . 1.762(10)
C223 H227 . 0.99
C223 H228 . 0.99
C223 H229 . 0.99
C223 H230 . 0.99
C527 F18B . 1.82(3)
C527 H243 . 0.98
C527 H244 . 0.98
C527 H245 . 0.98
C226 C227 . 1.543(10)
C226 Cl3B . 1.762(10)
C226 H236 . 0.99
C226 H237 . 0.99
C226 H238 . 0.99
C226 H239 . 0.99
C227 H240 . 0.98
C227 H241 . 0.98
C227 H242 . 0.98
Cl3B F1B 2_666 1.7(6)
Sb1A F1A . 1.8463
Sb1A F4A . 1.8467
Sb1A F5A . 1.8473
Sb1A F3A . 1.8601
Sb1A F2A . 1.8606
Sb1A F6A . 1.8611
Sb1B F1B . 1.8462
Sb1B F4B . 1.8467
Sb1B F5B . 1.8472
Sb1B F3B . 1.8602
Sb1B F2B . 1.8607
Sb1B F6B . 1.8611
F1B Cl3B 2_666 1.75(9)
Sb2A F7A . 1.8462
Sb2A F10A . 1.8467
Sb2A F11A . 1.8472
Sb2A F9A . 1.8601
Sb2A F8A . 1.8606
Sb2A F12A . 1.8611
Sb2B F7B . 1.8462
Sb2B F10B . 1.8467
Sb2B F11B . 1.8471
Sb2B F9B . 1.8602
Sb2B F8B . 1.8606
Sb2B F12B . 1.8611
Sb3A F13A . 1.8463
Sb3A F16A . 1.8467
Sb3A F17A . 1.8471
Sb3A F15A . 1.8602
Sb3A F14A . 1.8607
Sb3A F18A . 1.8609
Sb3B F13B . 1.8463
Sb3B F16B . 1.8468
Sb3B F17B . 1.8472
Sb3B F15B . 1.8602
Sb3B F14B . 1.8605
Sb3B F18B . 1.861
Sb4A F19A . 1.8462
Sb4A F22A . 1.8467
Sb4A F23A . 1.8471
Sb4A F21A . 1.8602
Sb4A F20A . 1.8606
Sb4A F24A . 1.8611
Sb4B F19B . 1.8462
Sb4B F22B . 1.8467
Sb4B F23B . 1.8472
Sb4B F21B . 1.8601
Sb4B F20B . 1.8605
Sb4B F24B . 1.8612
